data_4086050
loop_
_publ_author_name
'Arras, Janet'
'Speth, Hansj\"org'
'Mayer, Hermann A.'
'Wesemann, Lars'

_publ_section_title
;
 Different Coordination Modes of the Ph2PCsp3PPh2Pincer Ligand in Rhodium
 Complexes as a Consequence of Csp3--H Metal Interaction
;
_journal_issue 14
_journal_name_full Organometallics
_journal_page_first 3629
_journal_paper_doi 10.1021/acs.organomet.5b00437
_journal_volume 34
_journal_year 2015
_chemical_formula_sum 'C114 H164 B22 Ge2 N6 P4 Rh2'
_chemical_formula_weight 2331.21
_space_group_crystal_system triclinic
_space_group_IT_number 2
_space_group_name_Hall '-P 1'
_space_group_name_H-M_alt 'P -1'
_symmetry_space_group_name_Hall '-P 1'
_symmetry_space_group_name_H-M 'P -1'
_atom_sites_solution_hydrogens geom
_atom_sites_solution_primary direct
_atom_sites_solution_secondary difmap
_cell_angle_alpha 103.483(2)
_cell_angle_beta 99.467(2)
_cell_angle_gamma 90.650(2)
_cell_formula_units_Z 2
_cell_length_a 11.2382(4)
_cell_length_b 21.5015(8)
_cell_length_c 26.2013(9)
_cell_measurement_reflns_used 9894
_cell_measurement_temperature 100.(2)
_cell_measurement_theta_max 25.1039
_cell_measurement_theta_min 2.4640
_cell_volume 6064.7(4)
_computing_cell_refinement 'APEX2 v2011.8-0 (Bruker AXS)'
_computing_data_collection 'Bruker APEX2'
_computing_data_reduction 'SAINT V7.68A (Bruker AXS, 2009)'
_computing_structure_refinement 'SHELXL-97 (Sheldrick, 2008)'
_computing_structure_solution 'SHELXS-97 (Sheldrick, 2008)'
_diffrn_ambient_temperature 100.(2)
_diffrn_detector_area_resol_mean 8.3333
_diffrn_measured_fraction_theta_full 0.986
_diffrn_measured_fraction_theta_max 0.986
_diffrn_measurement_device_type 'Bruker APEX-II CCD'
_diffrn_measurement_method '\f and \w scans'
_diffrn_radiation_monochromator graphite
_diffrn_radiation_type MoK\a
_diffrn_radiation_wavelength 0.71073
_diffrn_reflns_av_R_equivalents 0.0719
_diffrn_reflns_av_sigmaI/netI 0.1130
_diffrn_reflns_limit_h_max 14
_diffrn_reflns_limit_h_min -14
_diffrn_reflns_limit_k_max 27
_diffrn_reflns_limit_k_min -27
_diffrn_reflns_limit_l_max 33
_diffrn_reflns_limit_l_min -33
_diffrn_reflns_number 100509
_diffrn_reflns_theta_full 27.54
_diffrn_reflns_theta_max 27.54
_diffrn_reflns_theta_min 1.62
_diffrn_source_type 'fine-focus sealed tube'
_exptl_absorpt_coefficient_mu 0.859
_exptl_absorpt_correction_T_max 0.95
_exptl_absorpt_correction_T_min 0.83
_exptl_absorpt_correction_type multi-scan
_exptl_absorpt_process_details 'SADABS V2008/1 (Bruker AXS)'
_exptl_crystal_colour 'clear colourless'
_exptl_crystal_density_diffrn 1.277
_exptl_crystal_density_method 'not measured'
_exptl_crystal_description prism
_exptl_crystal_F_000 2428
_exptl_crystal_size_max 0.170
_exptl_crystal_size_mid 0.110
_exptl_crystal_size_min 0.060
_refine_diff_density_max 1.310
_refine_diff_density_min -1.114
_refine_ls_extinction_method none
_refine_ls_goodness_of_fit_ref 1.052
_refine_ls_hydrogen_treatment constr
_refine_ls_matrix_type full
_refine_ls_number_parameters 1441
_refine_ls_number_reflns 27583
_refine_ls_number_restraints 0
_refine_ls_restrained_S_all 1.052
_refine_ls_R_factor_all 0.1316
_refine_ls_R_factor_gt 0.0625
_refine_ls_shift/su_max 0.001
_refine_ls_shift/su_mean 0.000
_refine_ls_structure_factor_coef Fsqd
_refine_ls_weighting_details 'calc w=1/[\s^2^(Fo^2^)+(0.0541P)^2^+23.7920P] where P=(Fo^2^+2Fc^2^)/3'
_refine_ls_weighting_scheme calc
_refine_ls_wR_factor_gt 0.1490
_refine_ls_wR_factor_ref 0.1731
_reflns_number_gt 15792
_reflns_number_total 27583
_reflns_threshold_expression >2sigma(I)
_cod_data_source_file om5b00437_si_001.cif
_cod_data_source_block compound8_JA31_0m
_cod_depositor_comments 'Adding full bibliography for 4086045--4086050.cif.'
_cod_database_code 4086050

loop_
_space_group_symop_operation_xyz
'x, y, z'
'-x, -y, -z'

loop_
_atom_site_type_symbol
_atom_site_label
_atom_site_fract_x
_atom_site_fract_y
_atom_site_fract_z
_atom_site_U_iso_or_equiv
_atom_site_adp_type
_atom_site_calc_flag
_atom_site_refinement_flags
_atom_site_occupancy
_atom_site_disorder_assembly
_atom_site_disorder_group
C C2 0.3033(6) 0.7385(3) 0.1603(3) 0.0300(15) Uani d . 1.0 . .
C C3 0.4232(6) 0.7110(3) 0.1629(4) 0.057(2) Uani d . 1.0 . .
H H3A 0.486 0.7454 0.1782 0.085 Uiso calc R 1.0 . .
H H3B 0.435 0.6894 0.1269 0.085 Uiso calc R 1.0 . .
H H3C 0.4284 0.6801 0.1852 0.085 Uiso calc R 1.0 . .
C C15 0.1280(5) 0.8951(2) 0.1700(2) 0.0164(12) Uani d . 1.0 . .
H H15 0.2121 0.8915 0.1884 0.02 Uiso calc R 1.0 . .
C C16 0.0698(5) 0.9427(3) 0.2107(2) 0.0173(12) Uani d . 1.0 . .
C C17 0.0383(5) 0.9216(2) 0.2536(2) 0.0172(12) Uani d . 1.0 . .
C C18 0.1844(5) 0.8188(3) 0.2833(2) 0.0171(12) Uani d . 1.0 . .
C C19 0.2117(6) 0.7546(3) 0.2794(2) 0.0247(14) Uani d . 1.0 . .
H H19 0.1538 0.7215 0.2598 0.03 Uiso calc R 1.0 . .
C C20 0.3216(6) 0.7390(3) 0.3037(3) 0.0349(17) Uani d . 1.0 . .
H H20 0.3392 0.6954 0.3012 0.042 Uiso calc R 1.0 . .
C C21 0.4058(6) 0.7869(4) 0.3318(3) 0.047(2) Uani d . 1.0 . .
H H21 0.4811 0.7761 0.349 0.057 Uiso calc R 1.0 . .
C C22 0.3820(6) 0.8502(4) 0.3351(3) 0.052(2) Uani d . 1.0 . .
H H22 0.4416 0.8829 0.3537 0.062 Uiso calc R 1.0 . .
C C23 0.2708(6) 0.8661(3) 0.3113(2) 0.0301(15) Uani d . 1.0 . .
H H23 0.2539 0.9098 0.3142 0.036 Uiso calc R 1.0 . .
C C24 -0.0723(5) 0.8160(2) 0.2806(2) 0.0166(12) Uani d . 1.0 . .
C C25 -0.0455(6) 0.8033(3) 0.3302(3) 0.0343(16) Uani d . 1.0 . .
H H25 0.0363 0.803 0.3466 0.041 Uiso calc R 1.0 . .
C C26 -0.1377(6) 0.7908(4) 0.3559(3) 0.044(2) Uani d . 1.0 . .
H H26 -0.1183 0.7813 0.3899 0.053 Uiso calc R 1.0 . .
C C27 -0.2558(5) 0.7919(3) 0.3337(3) 0.0275(14) Uani d . 1.0 . .
H H27 -0.3184 0.7835 0.3519 0.033 Uiso calc R 1.0 . .
C C28 -0.2826(6) 0.8052(4) 0.2847(3) 0.048(2) Uani d . 1.0 . .
H H28 -0.3645 0.8065 0.2688 0.058 Uiso calc R 1.0 . .
C C29 -0.1914(6) 0.8168(4) 0.2583(3) 0.0416(19) Uani d . 1.0 . .
H H29 -0.2114 0.8256 0.2241 0.05 Uiso calc R 1.0 . .
C C30 -0.0096(5) 0.9621(2) 0.2942(2) 0.0169(12) Uani d . 1.0 . .
H H30 -0.0288 0.9464 0.3231 0.02 Uiso calc R 1.0 . .
C C31 -0.0296(5) 1.0260(2) 0.2927(2) 0.0165(12) Uani d . 1.0 . .
C C32 -0.0914(5) 1.0701(3) 0.3348(2) 0.0238(13) Uani d . 1.0 . .
C C33 -0.0508(6) 1.1397(3) 0.3420(2) 0.0291(15) Uani d . 1.0 . .
H H33A -0.0695 1.1515 0.3077 0.044 Uiso calc R 1.0 . .
H H33B 0.0364 1.1453 0.3549 0.044 Uiso calc R 1.0 . .
H H33C -0.0933 1.167 0.3679 0.044 Uiso calc R 1.0 . .
C C34 -0.0616(8) 1.0539(3) 0.3889(3) 0.057(3) Uani d . 1.0 . .
H H34A -0.0872 1.0092 0.3855 0.085 Uiso calc R 1.0 . .
H H34B -0.1042 1.0821 0.4143 0.085 Uiso calc R 1.0 . .
H H34C 0.0257 1.0601 0.4017 0.085 Uiso calc R 1.0 . .
C C35 -0.2277(6) 1.0619(4) 0.3160(4) 0.065(3) Uani d . 1.0 . .
H H35A -0.2543 1.017 0.3114 0.097 Uiso calc R 1.0 . .
H H35B -0.248 1.074 0.2819 0.097 Uiso calc R 1.0 . .
H H35C -0.2685 1.0893 0.3425 0.097 Uiso calc R 1.0 . .
C C36 -0.0033(5) 1.0457(2) 0.2490(2) 0.0215(13) Uani d . 1.0 . .
H H36 -0.0198 1.0881 0.2462 0.026 Uiso calc R 1.0 . .
C C37 0.0466(5) 1.0055(3) 0.2089(2) 0.0207(13) Uani d . 1.0 . .
H H37 0.0651 1.0214 0.1801 0.025 Uiso calc R 1.0 . .
C C38 0.1423(5) 0.9164(3) 0.1204(2) 0.0174(12) Uani d . 1.0 . .
C C39 0.2109(5) 0.9718(3) 0.1232(2) 0.0216(13) Uani d . 1.0 . .
H H39 0.2475 0.997 0.1572 0.026 Uiso calc R 1.0 . .
C C40 0.2272(5) 0.9910(3) 0.0781(2) 0.0249(14) Uani d . 1.0 . .
H H40 0.2734 1.0296 0.0816 0.03 Uiso calc R 1.0 . .
C C41 0.1768(5) 0.9547(3) 0.0268(2) 0.0237(13) Uani d . 1.0 . .
C C42 0.1108(5) 0.8996(3) 0.0246(2) 0.0238(13) Uani d . 1.0 . .
H H42 0.0756 0.874 -0.0094 0.029 Uiso calc R 1.0 . .
C C43 0.0933(5) 0.8798(3) 0.0696(2) 0.0190(12) Uani d . 1.0 . .
C C44 0.2051(5) 0.9732(3) -0.0234(2) 0.0270(14) Uani d . 1.0 . .
C C45 0.1056(6) 0.9475(4) -0.0714(3) 0.047(2) Uani d . 1.0 . .
H H45A 0.0945 0.9009 -0.077 0.071 Uiso calc R 1.0 . .
H H45B 0.1286 0.9575 -0.1032 0.071 Uiso calc R 1.0 . .
H H45C 0.0299 0.9675 -0.0648 0.071 Uiso calc R 1.0 . .
C C46 0.2210(8) 1.0449(3) -0.0157(3) 0.054(2) Uani d . 1.0 . .
H H46A 0.2847 1.0621 0.015 0.081 Uiso calc R 1.0 . .
H H46B 0.145 1.0647 -0.0093 0.081 Uiso calc R 1.0 . .
H H46C 0.2437 1.0544 -0.0477 0.081 Uiso calc R 1.0 . .
C C47 0.3227(6) 0.9417(4) -0.0357(3) 0.0442(19) Uani d . 1.0 . .
H H47A 0.3121 0.8952 -0.0406 0.066 Uiso calc R 1.0 . .
H H47B 0.3886 0.9586 -0.0059 0.066 Uiso calc R 1.0 . .
H H47C 0.3423 0.9511 -0.0683 0.066 Uiso calc R 1.0 . .
C C48 0.1171(5) 0.7468(3) 0.0283(2) 0.0219(13) Uani d . 1.0 . .
C C49 0.2361(5) 0.7629(3) 0.0258(2) 0.0295(15) Uani d . 1.0 . .
H H49 0.2704 0.8044 0.0436 0.035 Uiso calc R 1.0 . .
C C50 0.3053(6) 0.7186(3) -0.0028(3) 0.0392(17) Uani d . 1.0 . .
H H50 0.3859 0.73 -0.0049 0.047 Uiso calc R 1.0 . .
C C51 0.2554(6) 0.6579(3) -0.0279(3) 0.0369(17) Uani d . 1.0 . .
H H51 0.3023 0.6277 -0.0474 0.044 Uiso calc R 1.0 . .
C C52 0.1391(6) 0.6405(3) -0.0250(3) 0.0335(16) Uani d . 1.0 . .
H H52 0.1062 0.5985 -0.0422 0.04 Uiso calc R 1.0 . .
C C53 0.0701(6) 0.6845(3) 0.0031(2) 0.0282(14) Uani d . 1.0 . .
H H53 -0.0101 0.6723 0.0052 0.034 Uiso calc R 1.0 . .
C C54 -0.1230(5) 0.7931(3) 0.0260(2) 0.0220(13) Uani d . 1.0 . .
C C55 -0.2258(5) 0.7944(3) 0.0489(2) 0.0205(13) Uani d . 1.0 . .
H H55 -0.2187 0.7985 0.0861 0.025 Uiso calc R 1.0 . .
C C56 -0.3396(6) 0.7898(3) 0.0174(2) 0.0266(14) Uani d . 1.0 . .
H H56 -0.41 0.7903 0.0332 0.032 Uiso calc R 1.0 . .
C C57 -0.3506(6) 0.7844(3) -0.0368(2) 0.0340(16) Uani d . 1.0 . .
H H57 -0.4284 0.7815 -0.0581 0.041 Uiso calc R 1.0 . .
C C58 -0.2488(6) 0.7832(4) -0.0598(2) 0.0366(17) Uani d . 1.0 . .
H H58 -0.2568 0.7798 -0.0971 0.044 Uiso calc R 1.0 . .
C C59 -0.1344(6) 0.7871(3) -0.0291(2) 0.0286(15) Uani d . 1.0 . .
H H59 -0.0645 0.7857 -0.0453 0.034 Uiso calc R 1.0 . .
C C61 0.9524(6) 0.4141(4) 0.5451(3) 0.0393(18) Uani d . 1.0 . .
H H61A 0.9462 0.387 0.509 0.059 Uiso calc R 1.0 . .
H H61B 1.0172 0.3997 0.569 0.059 Uiso calc R 1.0 . .
H H61C 0.9707 0.4586 0.5448 0.059 Uiso calc R 1.0 . .
C C62 0.8343(5) 0.4093(3) 0.5646(2) 0.0239(13) Uani d . 1.0 . .
H H62A 0.8161 0.3638 0.5635 0.029 Uiso calc R 1.0 . .
H H62B 0.7697 0.4226 0.5394 0.029 Uiso calc R 1.0 . .
C C64 0.8458(6) 0.5198(3) 0.6239(2) 0.0306(15) Uani d . 1.0 . .
H H64A 0.8502 0.5432 0.6615 0.037 Uiso calc R 1.0 . .
H H64B 0.9243 0.5277 0.6134 0.037 Uiso calc R 1.0 . .
C C65 0.7491(7) 0.5473(3) 0.5902(3) 0.0429(19) Uani d . 1.0 . .
H H65A 0.768 0.5931 0.595 0.064 Uiso calc R 1.0 . .
H H65B 0.671 0.5414 0.601 0.064 Uiso calc R 1.0 . .
H H65C 0.745 0.5254 0.5526 0.064 Uiso calc R 1.0 . .
C C66 0.6831(7) 0.4669(4) 0.6871(3) 0.055(2) Uani d . 1.0 . .
H H66A 0.602 0.454 0.6913 0.083 Uiso calc R 1.0 . .
H H66B 0.6889 0.5134 0.691 0.083 Uiso calc R 1.0 . .
H H66C 0.7432 0.4553 0.7144 0.083 Uiso calc R 1.0 . .
C C67 0.7064(5) 0.4331(4) 0.6324(3) 0.0362(17) Uani d . 1.0 . .
H H67A 0.6435 0.4442 0.6052 0.043 Uiso calc R 1.0 . .
H H67B 0.698 0.3863 0.6287 0.043 Uiso calc R 1.0 . .
C C69 0.9311(5) 0.4333(3) 0.6610(2) 0.0246(14) Uani d . 1.0 . .
H H69A 1.009 0.4469 0.6529 0.03 Uiso calc R 1.0 . .
H H69B 0.9233 0.4591 0.6968 0.03 Uiso calc R 1.0 . .
C C70 0.9357(7) 0.3636(3) 0.6631(3) 0.0427(18) Uani d . 1.0 . .
H H70A 1.0036 0.3585 0.6902 0.064 Uiso calc R 1.0 . .
H H70B 0.9463 0.3376 0.6282 0.064 Uiso calc R 1.0 . .
H H70C 0.8601 0.3497 0.6721 0.064 Uiso calc R 1.0 . .
C C83 0.3983(5) 0.2654(2) 0.4667(2) 0.0168(12) Uani d . 1.0 . .
C C84 0.4521(5) 0.3265(3) 0.4902(2) 0.0200(13) Uani d . 1.0 . .
H H84 0.534 0.3354 0.4882 0.024 Uiso calc R 1.0 . .
C C85 0.3864(6) 0.3742(3) 0.5163(2) 0.0256(14) Uani d . 1.0 . .
H H85 0.4236 0.4156 0.5322 0.031 Uiso calc R 1.0 . .
C C86 0.2673(6) 0.3618(3) 0.5192(3) 0.0315(15) Uani d . 1.0 . .
H H86 0.2226 0.3946 0.5373 0.038 Uiso calc R 1.0 . .
C C87 0.2128(6) 0.3013(3) 0.4956(3) 0.0363(17) Uani d . 1.0 . .
H H87 0.1307 0.2927 0.4973 0.044 Uiso calc R 1.0 . .
C C88 0.2785(5) 0.2535(3) 0.4694(2) 0.0259(14) Uani d . 1.0 . .
H H88 0.2409 0.2123 0.4531 0.031 Uiso calc R 1.0 . .
C C89 0.6300(5) 0.2109(2) 0.4711(2) 0.0137(11) Uani d . 1.0 . .
C C90 0.6383(5) 0.2186(3) 0.5262(2) 0.0206(13) Uani d . 1.0 . .
H H90 0.5671 0.223 0.5416 0.025 Uiso calc R 1.0 . .
C C91 0.7493(5) 0.2198(3) 0.5581(2) 0.0256(14) Uani d . 1.0 . .
H H91 0.7542 0.224 0.5953 0.031 Uiso calc R 1.0 . .
C C92 0.8537(5) 0.2148(3) 0.5360(2) 0.0263(14) Uani d . 1.0 . .
H H92 0.9299 0.2157 0.5582 0.032 Uiso calc R 1.0 . .
C C93 0.8475(5) 0.2086(3) 0.4823(2) 0.0218(13) Uani d . 1.0 . .
H H93 0.9193 0.2056 0.4674 0.026 Uiso calc R 1.0 . .
C C94 0.7355(5) 0.2067(2) 0.4498(2) 0.0181(12) Uani d . 1.0 . .
H H94 0.7314 0.2026 0.4126 0.022 Uiso calc R 1.0 . .
C C95 0.4077(5) 0.1300(2) 0.4245(2) 0.0150(11) Uani d . 1.0 . .
C C96 0.3535(5) 0.0979(2) 0.3734(2) 0.0148(11) Uani d . 1.0 . .
C C97 0.2758(5) 0.0444(3) 0.3694(2) 0.0203(13) Uani d . 1.0 . .
H H97 0.2348 0.022 0.3352 0.024 Uiso calc R 1.0 . .
C C98 0.2576(5) 0.0237(3) 0.4134(2) 0.0237(13) Uani d . 1.0 . .
H H98 0.2051 -0.0128 0.409 0.028 Uiso calc R 1.0 . .
C C99 0.3151(5) 0.0554(3) 0.4650(2) 0.0210(13) Uani d . 1.0 . .
C C100 0.3900(5) 0.1088(3) 0.4691(2) 0.0192(12) Uani d . 1.0 . .
H H100 0.4303 0.1314 0.5033 0.023 Uiso calc R 1.0 . .
C C102 0.2878(6) 0.0329(3) 0.5135(2) 0.0265(14) Uani d . 1.0 . .
C C103 0.1660(7) 0.0587(4) 0.5245(3) 0.054(2) Uani d . 1.0 . .
H H10A 0.1707 0.1055 0.5313 0.082 Uiso calc R 1.0 . .
H H10B 0.1461 0.046 0.5558 0.082 Uiso calc R 1.0 . .
H H10C 0.1033 0.041 0.4936 0.082 Uiso calc R 1.0 . .
C C104 0.2804(8) -0.0396(3) 0.5035(3) 0.054(2) Uani d . 1.0 . .
H H10D 0.2192 -0.0574 0.472 0.081 Uiso calc R 1.0 . .
H H10E 0.2581 -0.0519 0.5345 0.081 Uiso calc R 1.0 . .
H H10F 0.3591 -0.0562 0.4974 0.081 Uiso calc R 1.0 . .
C C105 0.3825(7) 0.0579(4) 0.5627(3) 0.046(2) Uani d . 1.0 . .
H H10G 0.3891 0.1048 0.5707 0.068 Uiso calc R 1.0 . .
H H10H 0.4607 0.0409 0.5563 0.068 Uiso calc R 1.0 . .
H H10I 0.3591 0.0441 0.5929 0.068 Uiso calc R 1.0 . .
C C106 0.3735(5) 0.1186(3) 0.3243(2) 0.0164(12) Uani d . 1.0 . .
H H106 0.2911 0.1256 0.306 0.02 Uiso calc R 1.0 . .
C C107 0.4256(5) 0.0685(2) 0.2836(2) 0.0139(11) Uani d . 1.0 . .
C C108 0.4390(5) 0.0046(3) 0.2844(2) 0.0177(12) Uani d . 1.0 . .
H H108 0.4172 -0.0106 0.313 0.021 Uiso calc R 1.0 . .
C C109 0.4841(5) -0.0377(3) 0.2437(2) 0.0200(12) Uani d . 1.0 . .
H H109 0.4922 -0.0811 0.2457 0.024 Uiso calc R 1.0 . .
C C110 0.5171(5) -0.0190(2) 0.2010(2) 0.0168(12) Uani d . 1.0 . .
C C111 0.5051(5) 0.0456(2) 0.2001(2) 0.0137(11) Uani d . 1.0 . .
H H111 0.5275 0.0606 0.1714 0.016 Uiso calc R 1.0 . .
C C112 0.4605(5) 0.0885(2) 0.2408(2) 0.0147(11) Uani d . 1.0 . .
C C113 0.5812(5) 0.1908(2) 0.2136(2) 0.0131(11) Uani d . 1.0 . .
C C114 0.5540(5) 0.1991(3) 0.1621(2) 0.0274(14) Uani d . 1.0 . .
H H114 0.472 0.1975 0.1452 0.033 Uiso calc R 1.0 . .
C C115 0.6454(6) 0.2098(3) 0.1351(3) 0.0351(17) Uani d . 1.0 . .
H H115 0.6258 0.2165 0.1002 0.042 Uiso calc R 1.0 . .
C C116 0.7643(5) 0.2107(3) 0.1586(2) 0.0251(14) Uani d . 1.0 . .
H H116 0.8267 0.2171 0.1396 0.03 Uiso calc R 1.0 . .
C C117 0.7932(5) 0.2024(3) 0.2096(2) 0.0244(14) Uani d . 1.0 . .
H H117 0.8754 0.2034 0.226 0.029 Uiso calc R 1.0 . .
C C118 0.7015(5) 0.1926(3) 0.2370(2) 0.0201(12) Uani d . 1.0 . .
H H118 0.7216 0.187 0.2723 0.024 Uiso calc R 1.0 . .
C C119 0.3254(5) 0.1973(2) 0.2147(2) 0.0138(11) Uani d . 1.0 . .
C C120 0.2265(5) 0.1548(3) 0.1935(2) 0.0202(12) Uani d . 1.0 . .
H H120 0.234 0.1104 0.1917 0.024 Uiso calc R 1.0 . .
C C121 0.1159(5) 0.1772(3) 0.1749(2) 0.0280(14) Uani d . 1.0 . .
H H121 0.0482 0.148 0.1601 0.034 Uiso calc R 1.0 . .
C C122 0.1046(5) 0.2415(3) 0.1778(3) 0.0281(15) Uani d . 1.0 . .
H H122 0.0287 0.2565 0.1653 0.034 Uiso calc R 1.0 . .
C C123 0.2024(5) 0.2844(3) 0.1987(2) 0.0219(13) Uani d . 1.0 . .
H H123 0.1942 0.3287 0.2002 0.026 Uiso calc R 1.0 . .
C C124 0.3125(5) 0.2626(3) 0.2175(2) 0.0181(12) Uani d . 1.0 . .
H H124 0.3798 0.2922 0.2323 0.022 Uiso calc R 1.0 . .
C C125 0.5758(5) -0.0640(3) 0.1581(2) 0.0179(12) Uani d . 1.0 . .
C C126 0.7112(5) -0.0464(3) 0.1683(2) 0.0259(14) Uani d . 1.0 . .
H H12A 0.7239 -0.0015 0.1674 0.039 Uiso calc R 1.0 . .
H H12B 0.749 -0.074 0.1408 0.039 Uiso calc R 1.0 . .
H H12C 0.7476 -0.0524 0.2034 0.039 Uiso calc R 1.0 . .
C C127 0.5556(6) -0.1340(3) 0.1596(2) 0.0256(14) Uani d . 1.0 . .
H H12D 0.4688 -0.1451 0.1531 0.038 Uiso calc R 1.0 . .
H H12E 0.5921 -0.14 0.1946 0.038 Uiso calc R 1.0 . .
H H12F 0.5931 -0.1617 0.132 0.038 Uiso calc R 1.0 . .
C C128 0.5196(5) -0.0586(3) 0.1018(2) 0.0238(13) Uani d . 1.0 . .
H H12G 0.4329 -0.0701 0.0954 0.036 Uiso calc R 1.0 . .
H H12H 0.5582 -0.0879 0.0755 0.036 Uiso calc R 1.0 . .
H H12I 0.5319 -0.0146 0.0987 0.036 Uiso calc R 1.0 . .
C C130 0.2119(5) 0.2755(3) 0.3334(2) 0.0205(13) Uani d . 1.0 . .
C C131 0.0942(5) 0.3017(3) 0.3280(3) 0.0358(16) Uani d . 1.0 . .
H H13A 0.0953 0.3368 0.3099 0.054 Uiso calc R 1.0 . .
H H13B 0.0732 0.318 0.3634 0.054 Uiso calc R 1.0 . .
H H13C 0.0341 0.2682 0.307 0.054 Uiso calc R 1.0 . .
C C142 0.9734(7) 0.4133(3) 0.2101(3) 0.0361(17) Uani d . 1.0 . .
C C143 0.8464(7) 0.3976(3) 0.1874(3) 0.0416(18) Uani d . 1.0 . .
H H14A 0.8233 0.3554 0.1921 0.062 Uiso calc R 1.0 . .
H H14B 0.8335 0.3968 0.1494 0.062 Uiso calc R 1.0 . .
H H14C 0.797 0.43 0.2056 0.062 Uiso calc R 1.0 . .
C C501 0.4261(10) 0.5268(5) 0.0986(5) 0.033(3) Uani d P 0.602(6) A 1
H H50A 0.4494 0.5616 0.1311 0.04 Uiso calc PR 0.602(6) A 1
H H50B 0.5011 0.5122 0.0854 0.04 Uiso calc PR 0.602(6) A 1
C C500 0.3460(16) 0.5541(8) 0.0556(8) 0.041(4) Uani d P 0.602(6) A 1
H H50C 0.3906 0.5895 0.0483 0.061 Uiso calc PR 0.602(6) A 1
H H50D 0.2723 0.5697 0.0686 0.061 Uiso calc PR 0.602(6) A 1
H H50E 0.3244 0.5203 0.0229 0.061 Uiso calc PR 0.602(6) A 1
C C502 0.4579(10) 0.4538(6) 0.1578(4) 0.032(3) Uani d P 0.602(6) A 1
H H50F 0.5329 0.4439 0.143 0.039 Uiso calc PR 0.602(6) A 1
H H50G 0.4747 0.4929 0.1872 0.039 Uiso calc PR 0.602(6) A 1
C C506 0.3393(10) 0.4140(5) 0.0643(4) 0.027(3) Uani d P 0.602(6) A 1
H H50H 0.2869 0.3792 0.069 0.033 Uiso calc PR 0.602(6) A 1
H H50I 0.2938 0.4323 0.036 0.033 Uiso calc PR 0.602(6) A 1
C C507 0.4466(10) 0.3850(5) 0.0446(4) 0.035(3) Uani d P 0.602(6) A 1
H H50J 0.4209 0.3524 0.0114 0.052 Uiso calc PR 0.602(6) A 1
H H50K 0.4918 0.365 0.0713 0.052 Uiso calc PR 0.602(6) A 1
H H50L 0.4984 0.4182 0.038 0.052 Uiso calc PR 0.602(6) A 1
C C503 0.4192(12) 0.3992(6) 0.1785(5) 0.048(4) Uani d P 0.602(6) A 1
H H50M 0.4828 0.3921 0.2066 0.072 Uiso calc PR 0.602(6) A 1
H H50N 0.4044 0.3605 0.1494 0.072 Uiso calc PR 0.602(6) A 1
H H50O 0.3448 0.4092 0.193 0.072 Uiso calc PR 0.602(6) A 1
C C504 0.2467(10) 0.4883(5) 0.1306(4) 0.035(3) Uani d P 0.602(6) A 1
H H50P 0.2067 0.4538 0.142 0.042 Uiso calc PR 0.602(6) A 1
H H50Q 0.1937 0.4953 0.0985 0.042 Uiso calc PR 0.602(6) A 1
C C505 0.2523(13) 0.5486(6) 0.1740(5) 0.050(4) Uani d P 0.602(6) A 1
H H50R 0.1704 0.5588 0.1804 0.075 Uiso calc PR 0.602(6) A 1
H H50S 0.2887 0.5839 0.1631 0.075 Uiso calc PR 0.602(6) A 1
H H50T 0.3014 0.5422 0.2068 0.075 Uiso calc PR 0.602(6) A 1
C C601 0.2476(13) 0.4275(7) 0.1394(6) 0.021(3) Uiso d P 0.398(6) A 2
H H60A 0.2879 0.4068 0.1672 0.025 Uiso calc PR 0.398(6) A 2
H H60B 0.1965 0.4606 0.1565 0.025 Uiso calc PR 0.398(6) A 2
C C602 0.1686(14) 0.3785(7) 0.0979(7) 0.031(4) Uani d P 0.398(6) A 2
H H60C 0.1076 0.3607 0.1141 0.046 Uiso calc PR 0.398(6) A 2
H H60D 0.2176 0.3441 0.0823 0.046 Uiso calc PR 0.398(6) A 2
H H60E 0.1285 0.3984 0.0701 0.046 Uiso calc PR 0.398(6) A 2
C C603 0.2938(16) 0.4904(9) 0.0776(8) 0.045(5) Uani d P 0.398(6) A 2
H H60F 0.2328 0.5182 0.093 0.054 Uiso calc PR 0.398(6) A 2
H H60G 0.2516 0.4559 0.0479 0.054 Uiso calc PR 0.398(6) A 2
C C604 0.3554(18) 0.5644(9) 0.1878(7) 0.046(5) Uani d P 0.398(6) A 2
H H60H 0.4013 0.5891 0.2217 0.069 Uiso calc PR 0.398(6) A 2
H H60I 0.2758 0.551 0.1932 0.069 Uiso calc PR 0.398(6) A 2
H H60J 0.3454 0.5911 0.1619 0.069 Uiso calc PR 0.398(6) A 2
C C600 0.4329(17) 0.4073(9) 0.0993(8) 0.048(5) Uani d P 0.398(6) A 2
H H60K 0.5018 0.4223 0.0854 0.058 Uiso calc PR 0.398(6) A 2
H H60L 0.382 0.3774 0.0689 0.058 Uiso calc PR 0.398(6) A 2
C C605 0.4232(15) 0.5056(9) 0.1668(7) 0.038(5) Uani d P 0.398(6) A 2
H H60M 0.5041 0.5195 0.1621 0.046 Uiso calc PR 0.398(6) A 2
H H60N 0.4348 0.4794 0.1936 0.046 Uiso calc PR 0.398(6) A 2
C C606 0.4869(19) 0.3661(10) 0.1393(10) 0.069(7) Uani d P 0.398(6) A 2
H H60O 0.5321 0.3317 0.1209 0.103 Uiso calc PR 0.398(6) A 2
H H60P 0.421 0.3476 0.1522 0.103 Uiso calc PR 0.398(6) A 2
H H60Q 0.5411 0.3935 0.1695 0.103 Uiso calc PR 0.398(6) A 2
C C607 0.384(2) 0.5301(12) 0.0571(12) 0.040(6) Uani d P 0.398(6) A 2
H H60R 0.3403 0.5489 0.0293 0.06 Uiso calc PR 0.398(6) A 2
H H60S 0.4448 0.5022 0.0425 0.06 Uiso calc PR 0.398(6) A 2
H H60T 0.4244 0.5644 0.0867 0.06 Uiso calc PR 0.398(6) A 2
C C400 0.2843(8) 0.3876(3) 0.6886(3) 0.057(2) Uani d . 1.0 . .
H H40A 0.2888 0.4233 0.6714 0.085 Uiso calc PR 0.568(9) B 1
H H40B 0.2272 0.3967 0.7136 0.085 Uiso calc PR 0.568(9) B 1
H H40C 0.257 0.3482 0.6614 0.085 Uiso calc PR 0.568(9) B 1
H H40D 0.2063 0.3716 0.6663 0.085 Uiso d PR 0.432(9) B 2
H H40E 0.292 0.4343 0.6945 0.085 Uiso d PR 0.432(9) B 2
H H40F 0.2894 0.3762 0.7229 0.085 Uiso d PR 0.432(9) B 2
Ge Ge1 -0.06487(6) 0.69719(3) 0.14261(2) 0.02430(16) Uani d . 1.0 . .
Ge Ge2 0.58993(5) 0.31020(3) 0.35353(2) 0.01346(13) Uani d . 1.0 . .
C C401 0.3936(13) 0.3803(5) 0.7151(5) 0.038(3) Uani d P 0.568(9) B 1
N N401 0.4891(11) 0.3721(6) 0.7346(5) 0.061(4) Uani d P 0.568(9) B 1
C C402 0.3938(14) 0.3550(7) 0.6582(7) 0.034(4) Uani d P 0.432(9) B 2
N N400 0.4677(14) 0.3316(8) 0.6362(7) 0.059(5) Uani d P 0.432(9) B 2
Rh Rh1 0.04050(4) 0.801127(19) 0.155895(17) 0.01463(11) Uani d . 1.0 . .
Rh Rh2 0.47312(4) 0.209007(19) 0.340293(16) 0.01204(10) Uani d . 1.0 . .
P P1 0.04468(13) 0.83546(6) 0.24513(6) 0.0145(3) Uani d . 1.0 . .
P P2 0.02639(13) 0.80178(7) 0.06846(6) 0.0182(3) Uani d . 1.0 . .
P P3 0.46516(12) 0.17488(6) 0.25036(5) 0.0128(3) Uani d . 1.0 . .
P P4 0.48407(12) 0.20658(6) 0.42719(5) 0.0135(3) Uani d . 1.0 . .
N N1 0.3589(5) 0.4651(3) 0.1151(2) 0.0390(15) Uani d . 1.0 . .
N N2 0.8294(4) 0.4490(2) 0.62056(18) 0.0225(11) Uani d . 1.0 . .
N N4 1.0735(6) 0.4258(3) 0.2283(3) 0.0469(16) Uani d . 1.0 . .
N N5 0.3061(4) 0.2548(2) 0.33719(18) 0.0176(10) Uani d . 1.0 . .
N N6 0.2111(5) 0.7594(2) 0.15854(18) 0.0213(11) Uani d . 1.0 . .
B B1 -0.1606(9) 0.6529(4) 0.1906(3) 0.049(3) Uani d . 1.0 . .
H H1 -0.1638 0.6841 0.231 0.059 Uiso calc R 1.0 . .
B B2 -0.0229(9) 0.6151(4) 0.1744(3) 0.045(2) Uani d . 1.0 . .
H H2 0.0637 0.6218 0.2036 0.054 Uiso calc R 1.0 . .
B B3 -0.0275(8) 0.6026(3) 0.1014(3) 0.036(2) Uani d . 1.0 . .
H H3 0.0567 0.6008 0.0834 0.043 Uiso calc R 1.0 . .
B B4 -0.1688(7) 0.6352(3) 0.0730(3) 0.0264(16) Uani d . 1.0 . .
H H4 -0.178 0.6549 0.0366 0.032 Uiso calc R 1.0 . .
B B5 -0.2513(8) 0.6674(4) 0.1289(3) 0.037(2) Uani d . 1.0 . .
H H5 -0.3137 0.7076 0.1291 0.044 Uiso calc R 1.0 . .
B B6 -0.0705(10) 0.5396(4) 0.1287(3) 0.057(3) Uani d . 1.0 . .
H H6 -0.0134 0.4973 0.1287 0.068 Uiso calc R 1.0 . .
B B7 -0.1544(8) 0.5523(4) 0.0689(3) 0.040(2) Uani d . 1.0 . .
H H7 -0.1516 0.5187 0.0294 0.049 Uiso calc R 1.0 . .
B B8 -0.2873(8) 0.5892(4) 0.0841(3) 0.040(2) Uani d . 1.0 . .
H H8 -0.3733 0.5797 0.0545 0.047 Uiso calc R 1.0 . .
B B9 -0.2847(11) 0.6004(4) 0.1548(4) 0.063(3) Uani d . 1.0 . .
H H9 -0.3694 0.5986 0.1718 0.076 Uiso calc R 1.0 . .
B B10 -0.1500(10) 0.5701(4) 0.1823(3) 0.065(4) Uani d . 1.0 . .
H H10 -0.1451 0.5481 0.2173 0.078 Uiso calc R 1.0 . .
B B11 -0.2301(10) 0.5313(4) 0.1174(3) 0.056(3) Uani d . 1.0 . .
H H11 -0.2792 0.4836 0.1099 0.067 Uiso calc R 1.0 . .
B B20 0.6679(6) 0.3509(3) 0.2978(3) 0.0175(13) Uani d . 1.0 . .
H H20A 0.6502 0.3206 0.2561 0.021 Uiso calc R 1.0 . .
B B21 0.5493(6) 0.3972(3) 0.3280(3) 0.0194(14) Uani d . 1.0 . .
H H21A 0.4551 0.3968 0.3057 0.023 Uiso calc R 1.0 . .
B B22 0.5849(6) 0.4060(3) 0.4014(3) 0.0197(14) Uani d . 1.0 . .
H H22A 0.5135 0.4116 0.4271 0.024 Uiso calc R 1.0 . .
B B23 0.7253(6) 0.3642(3) 0.4161(2) 0.0180(14) Uani d . 1.0 . .
H H23A 0.745 0.3424 0.4513 0.022 Uiso calc R 1.0 . .
B B24 0.7784(6) 0.3302(3) 0.3523(2) 0.0168(13) Uani d . 1.0 . .
H H24 0.833 0.2866 0.346 0.02 Uiso calc R 1.0 . .
B B25 0.7268(6) 0.4491(3) 0.4243(3) 0.0222(15) Uani d . 1.0 . .
H H25A 0.747 0.482 0.465 0.027 Uiso calc R 1.0 . .
B B26 0.8405(6) 0.4034(3) 0.3952(3) 0.0200(14) Uani d . 1.0 . .
H H26A 0.9355 0.4063 0.4171 0.024 Uiso calc R 1.0 . .
B B27 0.7791(6) 0.4675(3) 0.3691(3) 0.0207(14) Uani d . 1.0 . .
H H27A 0.8343 0.5128 0.3735 0.025 Uiso calc R 1.0 . .
B B28 0.8071(6) 0.3951(3) 0.3245(2) 0.0201(14) Uani d . 1.0 . .
H H28A 0.8797 0.3924 0.2996 0.024 Uiso calc R 1.0 . .
B B29 0.6214(6) 0.4680(3) 0.3721(3) 0.0211(14) Uani d . 1.0 . .
H H29A 0.5715 0.5132 0.3786 0.025 Uiso calc R 1.0 . .
B B30 0.6721(6) 0.4357(3) 0.3109(3) 0.0193(14) Uani d . 1.0 . .
H H30A 0.6565 0.4602 0.2773 0.023 Uiso calc R 1.0 . .

loop_
_atom_site_aniso_label
_atom_site_aniso_U_11
_atom_site_aniso_U_22
_atom_site_aniso_U_33
_atom_site_aniso_U_12
_atom_site_aniso_U_13
_atom_site_aniso_U_23
C2 0.030(4) 0.020(3) 0.038(4) 0.005(3) 0.003(3) 0.004(3)
C3 0.029(4) 0.032(4) 0.105(7) 0.011(3) 0.013(4) 0.004(4)
C15 0.013(3) 0.015(3) 0.018(3) -0.001(2) -0.001(2) 0.000(2)
C16 0.015(3) 0.016(3) 0.020(3) -0.003(2) 0.000(2) 0.006(2)
C17 0.015(3) 0.012(3) 0.022(3) 0.001(2) 0.001(2) 0.002(2)
C18 0.017(3) 0.020(3) 0.014(3) 0.004(2) 0.003(2) 0.002(2)
C19 0.032(4) 0.023(3) 0.017(3) 0.008(3) 0.000(3) 0.002(3)
C20 0.034(4) 0.047(4) 0.030(4) 0.021(3) 0.011(3) 0.018(3)
C21 0.015(4) 0.099(7) 0.047(5) 0.009(4) 0.004(3) 0.054(5)
C22 0.029(4) 0.073(6) 0.053(5) -0.025(4) -0.021(4) 0.035(5)
C23 0.027(4) 0.029(3) 0.033(4) -0.006(3) -0.002(3) 0.009(3)
C24 0.016(3) 0.012(3) 0.022(3) 0.003(2) 0.001(2) 0.004(2)
C25 0.016(3) 0.062(5) 0.027(4) 0.004(3) 0.003(3) 0.016(3)
C26 0.030(4) 0.084(6) 0.028(4) 0.012(4) 0.009(3) 0.030(4)
C27 0.020(3) 0.032(3) 0.034(4) 0.000(3) 0.011(3) 0.010(3)
C28 0.013(3) 0.090(6) 0.057(5) 0.000(4) 0.003(3) 0.050(5)
C29 0.020(4) 0.076(6) 0.037(4) -0.002(4) 0.000(3) 0.034(4)
C30 0.016(3) 0.013(3) 0.021(3) -0.003(2) 0.003(2) 0.003(2)
C31 0.016(3) 0.011(2) 0.023(3) -0.001(2) 0.005(2) 0.002(2)
C32 0.026(3) 0.016(3) 0.032(3) 0.007(2) 0.015(3) 0.003(3)
C33 0.045(4) 0.019(3) 0.021(3) -0.002(3) 0.006(3) 0.000(3)
C34 0.108(7) 0.039(4) 0.046(5) 0.039(5) 0.058(5) 0.025(4)
C35 0.024(4) 0.046(5) 0.100(7) -0.001(3) 0.021(4) -0.038(5)
C36 0.025(3) 0.008(3) 0.035(4) 0.003(2) 0.013(3) 0.005(2)
C37 0.025(3) 0.015(3) 0.026(3) 0.000(2) 0.013(3) 0.007(2)
C38 0.011(3) 0.017(3) 0.024(3) 0.001(2) 0.005(2) 0.005(2)
C39 0.017(3) 0.022(3) 0.027(3) -0.001(2) 0.007(3) 0.007(3)
C40 0.020(3) 0.018(3) 0.037(4) -0.002(2) 0.006(3) 0.009(3)
C41 0.015(3) 0.031(3) 0.030(3) 0.001(3) 0.003(3) 0.016(3)
C42 0.021(3) 0.029(3) 0.020(3) -0.003(3) -0.002(3) 0.008(3)
C43 0.013(3) 0.021(3) 0.021(3) -0.003(2) -0.002(2) 0.005(3)
C44 0.018(3) 0.038(4) 0.033(4) -0.001(3) 0.006(3) 0.022(3)
C45 0.033(4) 0.079(6) 0.040(4) -0.007(4) 0.002(3) 0.038(4)
C46 0.074(6) 0.039(4) 0.058(5) -0.007(4) 0.012(5) 0.030(4)
C47 0.031(4) 0.072(5) 0.041(4) 0.009(4) 0.014(3) 0.030(4)
C48 0.023(3) 0.026(3) 0.013(3) -0.001(3) -0.002(2) 0.002(3)
C49 0.025(4) 0.035(4) 0.025(3) -0.003(3) 0.006(3) -0.001(3)
C50 0.029(4) 0.050(4) 0.036(4) -0.002(3) 0.014(3) -0.003(4)
C51 0.044(4) 0.039(4) 0.029(4) 0.008(3) 0.013(3) 0.006(3)
C52 0.043(4) 0.022(3) 0.032(4) -0.001(3) 0.004(3) 0.001(3)
C53 0.030(4) 0.024(3) 0.029(4) 0.000(3) 0.002(3) 0.006(3)
C54 0.020(3) 0.025(3) 0.021(3) -0.003(3) -0.002(3) 0.009(3)
C55 0.021(3) 0.023(3) 0.014(3) -0.006(2) -0.003(2) 0.003(2)
C56 0.026(3) 0.031(3) 0.024(3) -0.003(3) 0.004(3) 0.009(3)
C57 0.022(4) 0.056(5) 0.020(3) -0.002(3) -0.009(3) 0.012(3)
C58 0.024(4) 0.066(5) 0.017(3) -0.005(3) -0.003(3) 0.011(3)
C59 0.023(3) 0.041(4) 0.022(3) -0.003(3) -0.002(3) 0.013(3)
C61 0.031(4) 0.057(5) 0.023(4) 0.000(3) 0.006(3) -0.005(3)
C62 0.026(3) 0.021(3) 0.022(3) 0.002(3) 0.002(3) 0.000(3)
C64 0.048(4) 0.018(3) 0.025(3) 0.008(3) 0.004(3) 0.003(3)
C65 0.064(5) 0.034(4) 0.027(4) 0.016(4) 0.002(3) 0.003(3)
C66 0.039(5) 0.101(7) 0.033(4) 0.020(5) 0.016(4) 0.024(5)
C67 0.019(3) 0.057(5) 0.037(4) 0.000(3) 0.002(3) 0.021(4)
C69 0.018(3) 0.031(3) 0.019(3) 0.002(3) -0.005(2) 0.000(3)
C70 0.051(5) 0.035(4) 0.042(4) 0.005(3) -0.006(4) 0.020(3)
C83 0.021(3) 0.014(3) 0.015(3) -0.002(2) 0.007(2) -0.001(2)
C84 0.025(3) 0.015(3) 0.018(3) -0.002(2) 0.005(2) -0.001(2)
C85 0.034(4) 0.018(3) 0.024(3) 0.000(3) 0.013(3) -0.004(3)
C86 0.039(4) 0.022(3) 0.033(4) 0.005(3) 0.017(3) -0.003(3)
C87 0.030(4) 0.033(4) 0.046(4) 0.003(3) 0.019(3) -0.002(3)
C88 0.023(3) 0.019(3) 0.034(4) -0.004(3) 0.010(3) -0.001(3)
C89 0.013(3) 0.011(2) 0.013(3) -0.002(2) -0.001(2) -0.002(2)
C90 0.020(3) 0.025(3) 0.016(3) -0.005(2) 0.006(2) 0.000(2)
C91 0.028(4) 0.034(3) 0.013(3) -0.004(3) -0.002(3) 0.006(3)
C92 0.021(3) 0.031(3) 0.021(3) -0.003(3) -0.005(3) 0.001(3)
C93 0.007(3) 0.030(3) 0.022(3) -0.002(2) -0.001(2) -0.006(3)
C94 0.022(3) 0.012(3) 0.019(3) 0.001(2) 0.008(2) -0.002(2)
C95 0.013(3) 0.018(3) 0.015(3) 0.004(2) 0.005(2) 0.002(2)
C96 0.014(3) 0.014(3) 0.016(3) -0.002(2) 0.006(2) -0.002(2)
C97 0.022(3) 0.017(3) 0.016(3) -0.006(2) 0.003(2) -0.006(2)
C98 0.024(3) 0.017(3) 0.029(3) -0.006(2) 0.009(3) 0.000(3)
C99 0.020(3) 0.021(3) 0.020(3) -0.001(2) 0.004(2) 0.002(3)
C100 0.018(3) 0.017(3) 0.019(3) -0.005(2) 0.003(2) -0.003(2)
C102 0.033(4) 0.025(3) 0.021(3) -0.009(3) 0.003(3) 0.007(3)
C103 0.050(5) 0.086(6) 0.047(5) 0.013(5) 0.028(4) 0.040(5)
C104 0.098(7) 0.035(4) 0.035(4) -0.006(4) 0.019(4) 0.015(4)
C105 0.054(5) 0.062(5) 0.022(4) -0.024(4) -0.002(3) 0.019(4)
C106 0.015(3) 0.022(3) 0.013(3) 0.000(2) 0.005(2) 0.002(2)
C107 0.015(3) 0.012(2) 0.011(3) -0.003(2) 0.002(2) -0.004(2)
C108 0.022(3) 0.018(3) 0.014(3) -0.005(2) 0.007(2) 0.002(2)
C109 0.027(3) 0.011(3) 0.023(3) 0.001(2) 0.008(3) 0.001(2)
C110 0.016(3) 0.015(3) 0.019(3) -0.001(2) 0.005(2) 0.001(2)
C111 0.014(3) 0.017(3) 0.009(3) -0.002(2) 0.001(2) 0.002(2)
C112 0.013(3) 0.016(3) 0.012(3) -0.005(2) -0.003(2) 0.001(2)
C113 0.015(3) 0.007(2) 0.016(3) -0.001(2) 0.002(2) -0.001(2)
C114 0.015(3) 0.045(4) 0.023(3) -0.001(3) 0.002(3) 0.011(3)
C115 0.024(4) 0.067(5) 0.022(3) 0.002(3) 0.005(3) 0.024(3)
C116 0.018(3) 0.034(3) 0.027(3) 0.000(3) 0.013(3) 0.008(3)
C117 0.010(3) 0.029(3) 0.028(3) -0.002(2) -0.001(3) -0.003(3)
C118 0.020(3) 0.023(3) 0.016(3) 0.003(2) 0.005(2) 0.002(2)
C119 0.015(3) 0.013(3) 0.012(3) -0.004(2) 0.003(2) 0.000(2)
C120 0.019(3) 0.018(3) 0.023(3) -0.003(2) 0.003(2) 0.004(2)
C121 0.014(3) 0.036(4) 0.032(4) -0.006(3) -0.001(3) 0.007(3)
C122 0.015(3) 0.037(4) 0.037(4) 0.009(3) 0.002(3) 0.019(3)
C123 0.021(3) 0.019(3) 0.028(3) 0.004(2) 0.007(3) 0.008(3)
C124 0.015(3) 0.020(3) 0.019(3) 0.000(2) 0.002(2) 0.004(2)
C125 0.022(3) 0.015(3) 0.015(3) 0.003(2) 0.005(2) -0.002(2)
C126 0.018(3) 0.031(3) 0.022(3) 0.000(3) 0.005(3) -0.007(3)
C127 0.036(4) 0.018(3) 0.022(3) 0.008(3) 0.012(3) -0.003(3)
C128 0.028(3) 0.025(3) 0.017(3) 0.004(3) 0.007(3) -0.001(3)
C130 0.018(3) 0.019(3) 0.020(3) -0.003(2) 0.000(2) -0.002(2)
C131 0.020(3) 0.033(4) 0.050(4) 0.006(3) 0.005(3) 0.003(3)
C142 0.053(5) 0.025(3) 0.030(4) 0.017(3) 0.015(4) 0.002(3)
C143 0.058(5) 0.034(4) 0.028(4) 0.002(4) 0.003(4) 0.001(3)
C501 0.036(7) 0.025(6) 0.037(7) -0.006(5) 0.005(6) 0.007(5)
C500 0.041(11) 0.040(10) 0.036(8) 0.000(7) -0.009(7) 0.008(8)
C502 0.034(7) 0.037(7) 0.021(6) -0.004(5) -0.005(5) 0.003(5)
C506 0.031(6) 0.020(5) 0.026(6) 0.001(5) -0.007(5) 0.004(4)
C507 0.031(6) 0.041(7) 0.025(6) 0.003(5) -0.004(5) 0.000(5)
C503 0.059(9) 0.056(8) 0.035(7) -0.013(7) -0.004(6) 0.032(7)
C504 0.028(6) 0.043(7) 0.030(6) 0.004(5) 0.006(5) 0.001(5)
C505 0.056(9) 0.060(9) 0.032(7) 0.013(7) 0.016(6) -0.001(6)
C602 0.021(8) 0.022(8) 0.048(11) -0.004(7) 0.007(8) 0.005(8)
C603 0.032(10) 0.058(12) 0.050(12) -0.016(9) 0.002(9) 0.028(10)
C604 0.046(13) 0.046(12) 0.038(11) -0.008(10) 0.007(9) -0.006(9)
C600 0.037(11) 0.048(12) 0.048(12) -0.005(9) 0.012(10) -0.014(10)
C605 0.019(9) 0.044(11) 0.046(11) -0.019(8) -0.007(8) 0.011(9)
C606 0.042(13) 0.055(14) 0.10(2) 0.015(11) -0.008(13) 0.018(14)
C607 0.029(15) 0.046(17) 0.040(13) -0.027(11) -0.002(12) 0.011(14)
C400 0.084(7) 0.031(4) 0.055(5) -0.002(4) 0.004(5) 0.016(4)
Ge1 0.0365(4) 0.0160(3) 0.0167(3) -0.0108(3) -0.0025(3) 0.0021(3)
Ge2 0.0150(3) 0.0107(3) 0.0132(3) 0.0003(2) 0.0021(2) 0.0003(2)
C401 0.054(9) 0.028(6) 0.029(7) 0.013(6) 0.005(6) 0.003(5)
N401 0.053(8) 0.073(9) 0.051(8) 0.034(7) 0.004(6) 0.007(7)
C402 0.028(9) 0.032(9) 0.052(11) 0.013(7) 0.012(8) 0.029(8)
N400 0.050(10) 0.072(11) 0.084(13) 0.035(9) 0.034(9) 0.060(10)
Rh1 0.0168(2) 0.0115(2) 0.0134(2) -0.00133(18) -0.00142(18) 0.00160(18)
Rh2 0.0126(2) 0.0109(2) 0.0108(2) 0.00011(17) 0.00185(17) -0.00097(17)
P1 0.0161(7) 0.0109(6) 0.0150(7) 0.0004(6) 0.0009(6) 0.0015(6)
P2 0.0190(8) 0.0185(7) 0.0156(8) -0.0030(6) -0.0017(6) 0.0043(6)
P3 0.0141(7) 0.0116(6) 0.0111(7) 0.0001(6) 0.0009(6) 0.0002(6)
P4 0.0138(7) 0.0125(7) 0.0121(7) -0.0011(6) 0.0022(6) -0.0011(6)
N1 0.033(3) 0.044(3) 0.025(3) 0.010(3) -0.010(3) -0.011(3)
N2 0.024(3) 0.026(3) 0.017(3) 0.003(2) 0.003(2) 0.004(2)
N4 0.055(4) 0.042(4) 0.045(4) 0.022(3) 0.019(3) 0.004(3)
N5 0.020(3) 0.015(2) 0.018(3) 0.001(2) 0.006(2) 0.002(2)
N6 0.031(3) 0.012(2) 0.017(3) 0.003(2) -0.001(2) 0.000(2)
B1 0.083(7) 0.036(5) 0.029(5) -0.030(5) 0.019(5) 0.002(4)
B2 0.075(7) 0.024(4) 0.028(4) -0.013(4) -0.012(4) 0.007(4)
B3 0.061(6) 0.014(3) 0.027(4) -0.003(3) -0.009(4) 0.007(3)
B4 0.036(4) 0.019(3) 0.018(3) -0.011(3) -0.004(3) -0.001(3)
B5 0.047(5) 0.038(4) 0.026(4) -0.022(4) 0.015(4) 0.001(4)
B6 0.107(9) 0.024(4) 0.030(5) -0.024(5) -0.024(5) 0.014(4)
B7 0.066(6) 0.024(4) 0.022(4) -0.019(4) -0.013(4) 0.001(3)
B8 0.054(5) 0.034(4) 0.025(4) -0.026(4) 0.005(4) -0.002(3)
B9 0.099(8) 0.048(6) 0.032(5) -0.055(6) 0.018(5) -0.013(4)
B10 0.117(9) 0.044(5) 0.024(4) -0.061(6) -0.022(5) 0.016(4)
B11 0.094(8) 0.040(5) 0.025(4) -0.042(5) 0.000(5) 0.000(4)
B20 0.016(3) 0.018(3) 0.016(3) -0.003(3) 0.003(3) 0.000(3)
B21 0.017(3) 0.017(3) 0.022(3) 0.000(3) -0.006(3) 0.006(3)
B22 0.028(4) 0.012(3) 0.018(3) 0.003(3) 0.008(3) 0.000(3)
B23 0.026(4) 0.015(3) 0.011(3) -0.004(3) 0.000(3) 0.001(3)
B24 0.019(3) 0.017(3) 0.013(3) -0.003(3) 0.004(3) 0.000(3)
B25 0.030(4) 0.014(3) 0.019(3) -0.003(3) 0.001(3) 0.000(3)
B26 0.024(4) 0.015(3) 0.018(3) -0.004(3) 0.001(3) 0.000(3)
B27 0.030(4) 0.013(3) 0.020(3) -0.005(3) 0.006(3) 0.005(3)
B28 0.023(4) 0.021(3) 0.013(3) 0.000(3) 0.005(3) -0.004(3)
B29 0.027(4) 0.015(3) 0.022(4) 0.003(3) 0.008(3) 0.003(3)
B30 0.029(4) 0.011(3) 0.017(3) 0.002(3) 0.005(3) 0.001(3)

loop_
_atom_type_symbol
_atom_type_description
_atom_type_scat_dispersion_real
_atom_type_scat_dispersion_imag
_atom_type_scat_source
C C 0.0033 0.0016 'International Tables Vol C Tables 4.2.6.8 and 6.1.1.4'
Ge Ge 0.1547 1.8001 'International Tables Vol C Tables 4.2.6.8 and 6.1.1.4'
Rh Rh -1.1178 0.9187 'International Tables Vol C Tables 4.2.6.8 and 6.1.1.4'
P P 0.1023 0.0942 'International Tables Vol C Tables 4.2.6.8 and 6.1.1.4'
N N 0.0061 0.0033 'International Tables Vol C Tables 4.2.6.8 and 6.1.1.4'
B B 0.0013 0.0007 'International Tables Vol C Tables 4.2.6.8 and 6.1.1.4'
H H 0.0000 0.0000 'International Tables Vol C Tables 4.2.6.8 and 6.1.1.4'

loop_
_geom_angle_atom_site_label_1
_geom_angle_atom_site_label_2
_geom_angle_atom_site_label_3
_geom_angle
N6 C2 C3 179.5(8)
C2 C3 H3A 109.5
C2 C3 H3B 109.5
H3A C3 H3B 109.5
C2 C3 H3C 109.5
H3A C3 H3C 109.5
H3B C3 H3C 109.5
C38 C15 C16 115.4(4)
C38 C15 Rh1 114.8(4)
C16 C15 Rh1 109.4(3)
C38 C15 H15 105.4
C16 C15 H15 105.4
Rh1 C15 H15 105.4
C37 C16 C17 117.0(5)
C37 C16 C15 125.5(5)
C17 C16 C15 117.5(5)
C30 C17 C16 122.0(5)
C30 C17 P1 124.3(4)
C16 C17 P1 113.1(4)
C23 C18 C19 118.6(5)
C23 C18 P1 123.0(4)
C19 C18 P1 118.0(4)
C20 C19 C18 120.6(6)
C20 C19 H19 119.7
C18 C19 H19 119.7
C21 C20 C19 119.7(6)
C21 C20 H20 120.2
C19 C20 H20 120.2
C22 C21 C20 120.7(6)
C22 C21 H21 119.6
C20 C21 H21 119.6
C21 C22 C23 119.8(7)
C21 C22 H22 120.1
C23 C22 H22 120.1
C18 C23 C22 120.6(6)
C18 C23 H23 119.7
C22 C23 H23 119.7
C29 C24 C25 118.4(6)
C29 C24 P1 119.2(4)
C25 C24 P1 122.3(4)
C24 C25 C26 120.0(6)
C24 C25 H25 120.0
C26 C25 H25 120.0
C27 C26 C25 121.4(6)
C27 C26 H26 119.3
C25 C26 H26 119.3
C26 C27 C28 118.8(6)
C26 C27 H27 120.6
C28 C27 H27 120.6
C27 C28 C29 120.4(6)
C27 C28 H28 119.8
C29 C28 H28 119.8
C24 C29 C28 121.1(6)
C24 C29 H29 119.5
C28 C29 H29 119.5
C17 C30 C31 120.4(5)
C17 C30 H30 119.8
C31 C30 H30 119.8
C36 C31 C30 117.2(5)
C36 C31 C32 121.3(5)
C30 C31 C32 121.1(5)
C33 C32 C34 107.7(5)
C33 C32 C35 109.2(5)
C34 C32 C35 109.0(6)
C33 C32 C31 110.7(5)
C34 C32 C31 111.9(5)
C35 C32 C31 108.4(5)
C32 C33 H33A 109.5
C32 C33 H33B 109.5
H33A C33 H33B 109.5
C32 C33 H33C 109.5
H33A C33 H33C 109.5
H33B C33 H33C 109.5
C32 C34 H34A 109.5
C32 C34 H34B 109.5
H34A C34 H34B 109.5
C32 C34 H34C 109.5
H34A C34 H34C 109.5
H34B C34 H34C 109.5
C32 C35 H35A 109.5
C32 C35 H35B 109.5
H35A C35 H35B 109.5
C32 C35 H35C 109.5
H35A C35 H35C 109.5
H35B C35 H35C 109.5
C31 C36 C37 122.4(5)
C31 C36 H36 118.8
C37 C36 H36 118.8
C16 C37 C36 120.9(5)
C16 C37 H37 119.5
C36 C37 H37 119.5
C39 C38 C43 117.1(5)
C39 C38 C15 121.1(5)
C43 C38 C15 121.7(5)
C40 C39 C38 121.7(6)
C40 C39 H39 119.1
C38 C39 H39 119.1
C39 C40 C41 121.4(5)
C39 C40 H40 119.3
C41 C40 H40 119.3
C42 C41 C40 116.3(5)
C42 C41 C44 122.5(6)
C40 C41 C44 121.0(5)
C41 C42 C43 123.0(6)
C41 C42 H42 118.5
C43 C42 H42 118.5
C42 C43 C38 120.5(5)
C42 C43 P2 124.3(4)
C38 C43 P2 114.7(4)
C46 C44 C45 108.6(6)
C46 C44 C41 112.2(6)
C45 C44 C41 111.3(5)
C46 C44 C47 109.7(6)
C45 C44 C47 107.9(6)
C41 C44 C47 107.0(5)
C44 C45 H45A 109.5
C44 C45 H45B 109.5
H45A C45 H45B 109.5
C44 C45 H45C 109.5
H45A C45 H45C 109.5
H45B C45 H45C 109.5
C44 C46 H46A 109.5
C44 C46 H46B 109.5
H46A C46 H46B 109.5
C44 C46 H46C 109.5
H46A C46 H46C 109.5
H46B C46 H46C 109.5
C44 C47 H47A 109.5
C44 C47 H47B 109.5
H47A C47 H47B 109.5
C44 C47 H47C 109.5
H47A C47 H47C 109.5
H47B C47 H47C 109.5
C49 C48 C53 118.4(6)
C49 C48 P2 122.0(4)
C53 C48 P2 119.4(5)
C48 C49 C50 120.6(6)
C48 C49 H49 119.7
C50 C49 H49 119.7
C51 C50 C49 119.4(6)
C51 C50 H50 120.3
C49 C50 H50 120.3
C52 C51 C50 121.1(6)
C52 C51 H51 119.5
C50 C51 H51 119.5
C51 C52 C53 119.7(6)
C51 C52 H52 120.2
C53 C52 H52 120.2
C52 C53 C48 120.8(6)
C52 C53 H53 119.6
C48 C53 H53 119.6
C55 C54 C59 119.5(5)
C55 C54 P2 119.5(4)
C59 C54 P2 121.0(5)
C54 C55 C56 120.2(5)
C54 C55 H55 119.9
C56 C55 H55 119.9
C57 C56 C55 120.2(6)
C57 C56 H56 119.9
C55 C56 H56 119.9
C58 C57 C56 120.0(6)
C58 C57 H57 120.0
C56 C57 H57 120.0
C57 C58 C59 120.6(6)
C57 C58 H58 119.7
C59 C58 H58 119.7
C58 C59 C54 119.5(6)
C58 C59 H59 120.2
C54 C59 H59 120.2
C62 C61 H61A 109.5
C62 C61 H61B 109.5
H61A C61 H61B 109.5
C62 C61 H61C 109.5
H61A C61 H61C 109.5
H61B C61 H61C 109.5
C61 C62 N2 115.9(5)
C61 C62 H62A 108.3
N2 C62 H62A 108.3
C61 C62 H62B 108.3
N2 C62 H62B 108.3
H62A C62 H62B 107.4
C65 C64 N2 115.8(5)
C65 C64 H64A 108.3
N2 C64 H64A 108.3
C65 C64 H64B 108.3
N2 C64 H64B 108.3
H64A C64 H64B 107.4
C64 C65 H65A 109.5
C64 C65 H65B 109.5
H65A C65 H65B 109.5
C64 C65 H65C 109.5
H65A C65 H65C 109.5
H65B C65 H65C 109.5
C67 C66 H66A 109.5
C67 C66 H66B 109.5
H66A C66 H66B 109.5
C67 C66 H66C 109.5
H66A C66 H66C 109.5
H66B C66 H66C 109.5
C66 C67 N2 114.9(6)
C66 C67 H67A 108.5
N2 C67 H67A 108.5
C66 C67 H67B 108.5
N2 C67 H67B 108.5
H67A C67 H67B 107.5
C70 C69 N2 115.6(5)
C70 C69 H69A 108.4
N2 C69 H69A 108.4
C70 C69 H69B 108.4
N2 C69 H69B 108.4
H69A C69 H69B 107.4
C69 C70 H70A 109.5
C69 C70 H70B 109.5
H70A C70 H70B 109.5
C69 C70 H70C 109.5
H70A C70 H70C 109.5
H70B C70 H70C 109.5
C88 C83 C84 119.2(5)
C88 C83 P4 122.1(4)
C84 C83 P4 118.4(4)
C85 C84 C83 120.2(5)
C85 C84 H84 119.9
C83 C84 H84 119.9
C86 C85 C84 120.4(5)
C86 C85 H85 119.8
C84 C85 H85 119.8
C85 C86 C87 119.8(6)
C85 C86 H86 120.1
C87 C86 H86 120.1
C88 C87 C86 119.9(6)
C88 C87 H87 120.0
C86 C87 H87 120.0
C83 C88 C87 120.6(6)
C83 C88 H88 119.7
C87 C88 H88 119.7
C94 C89 C90 118.8(5)
C94 C89 P4 119.6(4)
C90 C89 P4 121.6(4)
C91 C90 C89 120.3(5)
C91 C90 H90 119.8
C89 C90 H90 119.8
C90 C91 C92 120.2(5)
C90 C91 H91 119.9
C92 C91 H91 119.9
C93 C92 C91 120.3(5)
C93 C92 H92 119.8
C91 C92 H92 119.8
C92 C93 C94 119.8(5)
C92 C93 H93 120.1
C94 C93 H93 120.1
C89 C94 C93 120.6(5)
C89 C94 H94 119.7
C93 C94 H94 119.7
C96 C95 C100 121.6(5)
C96 C95 P4 113.4(4)
C100 C95 P4 124.4(4)
C95 C96 C97 116.4(5)
C95 C96 C106 123.0(5)
C97 C96 C106 120.6(5)
C98 C97 C96 121.9(5)
C98 C97 H97 119.1
C96 C97 H97 119.1
C97 C98 C99 121.5(5)
C97 C98 H98 119.3
C99 C98 H98 119.3
C100 C99 C98 116.7(5)
C100 C99 C102 123.2(5)
C98 C99 C102 120.0(5)
C99 C100 C95 121.8(5)
C99 C100 H100 119.1
C95 C100 H100 119.1
C105 C102 C104 107.2(6)
C105 C102 C103 108.8(6)
C104 C102 C103 109.2(6)
C105 C102 C99 112.5(5)
C104 C102 C99 112.2(5)
C103 C102 C99 106.9(5)
C102 C103 H10A 109.5
C102 C103 H10B 109.5
H10A C103 H10B 109.5
C102 C103 H10C 109.5
H10A C103 H10C 109.5
H10B C103 H10C 109.5
C102 C104 H10D 109.5
C102 C104 H10E 109.5
H10D C104 H10E 109.5
C102 C104 H10F 109.5
H10D C104 H10F 109.5
H10E C104 H10F 109.5
C102 C105 H10G 109.5
C102 C105 H10H 109.5
H10G C105 H10H 109.5
C102 C105 H10I 109.5
H10G C105 H10I 109.5
H10H C105 H10I 109.5
C96 C106 C107 115.2(4)
C96 C106 Rh2 114.2(3)
C107 C106 Rh2 110.3(3)
C96 C106 H106 105.4
C107 C106 H106 105.4
Rh2 C106 H106 105.4
C108 C107 C112 117.0(5)
C108 C107 C106 125.9(5)
C112 C107 C106 117.0(5)
C107 C108 C109 121.0(5)
C107 C108 H108 119.5
C109 C108 H108 119.5
C110 C109 C108 122.6(5)
C110 C109 H109 118.7
C108 C109 H109 118.7
C109 C110 C111 116.9(5)
C109 C110 C125 123.0(5)
C111 C110 C125 119.8(5)
C112 C111 C110 120.9(5)
C112 C111 H111 119.6
C110 C111 H111 119.6
C107 C112 C111 121.6(5)
C107 C112 P3 112.7(4)
C111 C112 P3 124.9(4)
C118 C113 C114 118.6(5)
C118 C113 P3 119.0(4)
C114 C113 P3 122.4(4)
C115 C114 C113 120.4(5)
C115 C114 H114 119.8
C113 C114 H114 119.8
C116 C115 C114 120.4(6)
C116 C115 H115 119.8
C114 C115 H115 119.8
C115 C116 C117 120.1(5)
C115 C116 H116 120.0
C117 C116 H116 120.0
C116 C117 C118 119.6(5)
C116 C117 H117 120.2
C118 C117 H117 120.2
C113 C118 C117 120.9(5)
C113 C118 H118 119.5
C117 C118 H118 119.5
C120 C119 C124 119.3(5)
C120 C119 P3 122.8(4)
C124 C119 P3 117.0(4)
C119 C120 C121 119.9(5)
C119 C120 H120 120.1
C121 C120 H120 120.1
C122 C121 C120 120.2(6)
C122 C121 H121 119.9
C120 C121 H121 119.9
C121 C122 C123 120.6(5)
C121 C122 H122 119.7
C123 C122 H122 119.7
C122 C123 C124 119.7(5)
C122 C123 H123 120.1
C124 C123 H123 120.1
C123 C124 C119 120.3(5)
C123 C124 H124 119.8
C119 C124 H124 119.8
C126 C125 C127 109.6(5)
C126 C125 C128 109.7(5)
C127 C125 C128 106.5(5)
C126 C125 C110 108.9(4)
C127 C125 C110 110.8(4)
C128 C125 C110 111.4(4)
C125 C126 H12A 109.5
C125 C126 H12B 109.5
H12A C126 H12B 109.5
C125 C126 H12C 109.5
H12A C126 H12C 109.5
H12B C126 H12C 109.5
C125 C127 H12D 109.5
C125 C127 H12E 109.5
H12D C127 H12E 109.5
C125 C127 H12F 109.5
H12D C127 H12F 109.5
H12E C127 H12F 109.5
C125 C128 H12G 109.5
C125 C128 H12H 109.5
H12G C128 H12H 109.5
C125 C128 H12I 109.5
H12G C128 H12I 109.5
H12H C128 H12I 109.5
N5 C130 C131 179.2(7)
C130 C131 H13A 109.5
C130 C131 H13B 109.5
H13A C131 H13B 109.5
C130 C131 H13C 109.5
H13A C131 H13C 109.5
H13B C131 H13C 109.5
N4 C142 C143 179.6(8)
C142 C143 H14A 109.5
C142 C143 H14B 109.5
H14A C143 H14B 109.5
C142 C143 H14C 109.5
H14A C143 H14C 109.5
H14B C143 H14C 109.5
C500 C501 N1 114.1(10)
C500 C501 H50A 108.7
N1 C501 H50A 108.7
C500 C501 H50B 108.7
N1 C501 H50B 108.7
H50A C501 H50B 107.6
C501 C500 H50C 109.5
C501 C500 H50D 109.5
H50C C500 H50D 109.5
C501 C500 H50E 109.5
H50C C500 H50E 109.5
H50D C500 H50E 109.5
C503 C502 N1 109.2(9)
C503 C502 H50F 109.8
N1 C502 H50F 109.8
C503 C502 H50G 109.8
N1 C502 H50G 109.8
H50F C502 H50G 108.3
C507 C506 N1 118.0(8)
C507 C506 H50H 107.8
N1 C506 H50H 107.8
C507 C506 H50I 107.8
N1 C506 H50I 107.8
H50H C506 H50I 107.1
C506 C507 H50J 109.5
C506 C507 H50K 109.5
H50J C507 H50K 109.5
C506 C507 H50L 109.5
H50J C507 H50L 109.5
H50K C507 H50L 109.5
C502 C503 H50M 109.5
C502 C503 H50N 109.5
H50M C503 H50N 109.5
C502 C503 H50O 109.5
H50M C503 H50O 109.5
H50N C503 H50O 109.5
N1 C504 C505 118.1(9)
N1 C504 H50P 107.8
C505 C504 H50P 107.8
N1 C504 H50Q 107.8
C505 C504 H50Q 107.8
H50P C504 H50Q 107.1
C504 C505 H50R 109.5
C504 C505 H50S 109.5
H50R C505 H50S 109.5
C504 C505 H50T 109.5
H50R C505 H50T 109.5
H50S C505 H50T 109.5
C602 C601 N1 114.0(11)
C602 C601 H60A 108.8
N1 C601 H60A 108.8
C602 C601 H60B 108.8
N1 C601 H60B 108.8
H60A C601 H60B 107.6
C601 C602 H60C 109.5
C601 C602 H60D 109.5
H60C C602 H60D 109.5
C601 C602 H60E 109.5
H60C C602 H60E 109.5
H60D C602 H60E 109.5
N1 C603 C607 107.0(15)
N1 C603 H60F 110.3
C607 C603 H60F 110.3
N1 C603 H60G 110.3
C607 C603 H60G 110.3
H60F C603 H60G 108.6
C605 C604 H60H 109.5
C605 C604 H60I 109.5
H60H C604 H60I 109.5
C605 C604 H60J 109.5
H60H C604 H60J 109.5
H60I C604 H60J 109.5
N1 C600 C606 123.1(16)
N1 C600 H60K 106.5
C606 C600 H60K 106.5
N1 C600 H60L 106.5
C606 C600 H60L 106.5
H60K C600 H60L 106.5
N1 C605 C604 112.9(13)
N1 C605 H60M 109.0
C604 C605 H60M 109.0
N1 C605 H60N 109.0
C604 C605 H60N 109.0
H60M C605 H60N 107.8
C600 C606 H60O 109.5
C600 C606 H60P 109.5
H60O C606 H60P 109.5
C600 C606 H60Q 109.5
H60O C606 H60Q 109.5
H60P C606 H60Q 109.5
C603 C607 H60R 109.5
C603 C607 H60S 109.5
H60R C607 H60S 109.5
C603 C607 H60T 109.5
H60R C607 H60T 109.5
H60S C607 H60T 109.5
C401 C400 C402 57.5(8)
C401 C400 H40A 109.5
C402 C400 H40A 88.6
C401 C400 H40B 109.5
C402 C400 H40B 161.2
H40A C400 H40B 109.5
C401 C400 H40C 109.5
C402 C400 H40C 67.3
H40A C400 H40C 109.5
H40B C400 H40C 109.5
C401 C400 H40D 153.5
C402 C400 H40D 109.1
H40A C400 H40D 91.7
H40B C400 H40D 76.5
H40C C400 H40D 46.4
C401 C400 H40E 96.9
C402 C400 H40E 109.6
H40A C400 H40E 35.0
H40B C400 H40E 84.3
H40C C400 H40E 143.0
H40D C400 H40E 109.5
C401 C400 H40F 61.7
C402 C400 H40F 109.7
H40A C400 H40F 144.4
H40B C400 H40F 52.3
H40C C400 H40F 105.8
H40D C400 H40F 109.5
H40E C400 H40F 109.5
B5 Ge1 B4 51.7(3)
B5 Ge1 B2 88.8(4)
B4 Ge1 B2 89.0(3)
B5 Ge1 B3 88.9(3)
B4 Ge1 B3 51.2(3)
B2 Ge1 B3 51.3(3)
B5 Ge1 B1 51.4(3)
B4 Ge1 B1 88.7(3)
B2 Ge1 B1 50.2(4)
B3 Ge1 B1 87.7(3)
B5 Ge1 Rh1 133.0(2)
B4 Ge1 Rh1 131.51(19)
B2 Ge1 Rh1 132.9(2)
B3 Ge1 Rh1 131.7(2)
B1 Ge1 Rh1 134.6(2)
B23 Ge2 B22 51.1(2)
B23 Ge2 B21 88.6(2)
B22 Ge2 B21 51.2(2)
B23 Ge2 B20 88.5(2)
B22 Ge2 B20 88.1(2)
B21 Ge2 B20 50.6(2)
B23 Ge2 B24 51.1(2)
B22 Ge2 B24 88.4(2)
B21 Ge2 B24 88.5(2)
B20 Ge2 B24 51.3(2)
B23 Ge2 Rh2 134.25(17)
B22 Ge2 Rh2 135.15(18)
B21 Ge2 Rh2 132.59(17)
B20 Ge2 Rh2 130.66(17)
B24 Ge2 Rh2 131.47(17)
N401 C401 C400 175.6(14)
N401 C401 H40F 138.6
C400 C401 H40F 44.7
N400 C402 C400 178.4(19)
N6 Rh1 C15 90.25(19)
N6 Rh1 P2 92.77(13)
C15 Rh1 P2 84.33(15)
N6 Rh1 P1 98.17(13)
C15 Rh1 P1 80.07(15)
P2 Rh1 P1 160.93(5)
N6 Rh1 Ge1 91.81(12)
C15 Rh1 Ge1 177.35(15)
P2 Rh1 Ge1 97.22(4)
P1 Rh1 Ge1 97.99(4)
N5 Rh2 C106 88.66(19)
N5 Rh2 P4 93.43(12)
C106 Rh2 P4 84.50(14)
N5 Rh2 P3 96.84(12)
C106 Rh2 P3 79.20(14)
P4 Rh2 P3 160.47(5)
N5 Rh2 Ge2 92.54(12)
C106 Rh2 Ge2 176.78(14)
P4 Rh2 Ge2 98.40(4)
P3 Rh2 Ge2 97.69(4)
C18 P1 C17 108.6(3)
C18 P1 C24 104.6(2)
C17 P1 C24 103.4(2)
C18 P1 Rh1 112.16(18)
C17 P1 Rh1 102.02(19)
C24 P1 Rh1 124.92(18)
C43 P2 C48 102.3(3)
C43 P2 C54 107.2(3)
C48 P2 C54 103.7(3)
C43 P2 Rh1 104.23(19)
C48 P2 Rh1 118.09(19)
C54 P2 Rh1 119.5(2)
C112 P3 C113 103.8(2)
C112 P3 C119 108.7(2)
C113 P3 C119 104.9(2)
C112 P3 Rh2 102.07(17)
C113 P3 Rh2 125.77(17)
C119 P3 Rh2 110.50(17)
C95 P4 C83 103.5(2)
C95 P4 C89 107.1(2)
C83 P4 C89 103.0(2)
C95 P4 Rh2 104.20(18)
C83 P4 Rh2 116.46(18)
C89 P4 Rh2 121.08(18)
C603 N1 C504 68.6(10)
C603 N1 C605 122.3(12)
C504 N1 C605 88.0(9)
C603 N1 C506 73.2(10)
C504 N1 C506 112.5(7)
C605 N1 C506 158.7(9)
C603 N1 C502 162.4(10)
C504 N1 C502 118.1(7)
C605 N1 C502 45.8(8)
C506 N1 C502 115.2(7)
C603 N1 C600 120.6(13)
C504 N1 C600 146.7(10)
C605 N1 C600 107.9(11)
C506 N1 C600 51.5(8)
C502 N1 C600 63.9(9)
C603 N1 C501 63.2(9)
C504 N1 C501 105.8(7)
C605 N1 C501 75.1(8)
C506 N1 C501 103.3(7)
C502 N1 C501 99.2(7)
C600 N1 C501 106.5(9)
C603 N1 C601 103.2(9)
C504 N1 C601 49.8(7)
C605 N1 C601 98.6(9)
C506 N1 C601 90.9(7)
C502 N1 C601 92.4(7)
C600 N1 C601 98.0(9)
C501 N1 C601 155.4(7)
C64 N2 C67 110.8(5)
C64 N2 C69 106.3(4)
C67 N2 C69 111.4(5)
C64 N2 C62 111.2(4)
C67 N2 C62 106.1(4)
C69 N2 C62 111.0(4)
C130 N5 Rh2 175.1(4)
C2 N6 Rh1 178.4(5)
B10 B1 B9 60.2(6)
B10 B1 B2 59.9(6)
B9 B1 B2 107.8(6)
B10 B1 B5 108.0(6)
B9 B1 B5 59.0(5)
B2 B1 B5 108.8(6)
B10 B1 Ge1 116.6(6)
B9 B1 Ge1 115.0(5)
B2 B1 Ge1 64.7(4)
B5 B1 Ge1 63.7(3)
B10 B1 H1 120.1
B9 B1 H1 121.2
B2 B1 H1 121.6
B5 B1 H1 122.3
Ge1 B1 H1 113.8
B10 B2 B6 60.0(5)
B10 B2 B1 58.1(5)
B6 B2 B1 106.0(7)
B10 B2 B3 106.3(6)
B6 B2 B3 57.9(4)
B1 B2 B3 108.1(6)
B10 B2 Ge1 115.3(6)
B6 B2 Ge1 114.6(5)
B1 B2 Ge1 65.1(4)
B3 B2 Ge1 64.5(3)
B10 B2 H2 121.5
B6 B2 H2 122.0
B1 B2 H2 122.6
B3 B2 H2 122.8
Ge1 B2 H2 113.5
B7 B3 B6 60.5(5)
B7 B3 B4 58.7(4)
B6 B3 B4 106.9(6)
B7 B3 B2 107.8(6)
B6 B3 B2 59.2(4)
B4 B3 B2 108.1(6)
B7 B3 Ge1 115.5(5)
B6 B3 Ge1 115.4(6)
B4 B3 Ge1 64.2(3)
B2 B3 Ge1 64.2(3)
B7 B3 H3 120.7
B6 B3 H3 120.9
B4 B3 H3 122.8
B2 B3 H3 122.2
Ge1 B3 H3 113.8
B8 B4 B7 59.9(5)
B8 B4 B3 105.9(5)
B7 B4 B3 57.7(4)
B8 B4 B5 60.0(4)
B7 B4 B5 107.5(5)
B3 B4 B5 107.5(5)
B8 B4 Ge1 115.8(4)
B7 B4 Ge1 114.9(4)
B3 B4 Ge1 64.6(3)
B5 B4 Ge1 63.8(3)
B8 B4 H4 120.8
B7 B4 H4 121.4
B3 B4 H4 123.5
B5 B4 H4 122.1
Ge1 B4 H4 113.7
B9 B5 B8 60.3(4)
B9 B5 B1 58.1(5)
B8 B5 B1 105.8(6)
B9 B5 B4 105.8(6)
B8 B5 B4 56.9(4)
B1 B5 B4 107.5(6)
B9 B5 Ge1 115.1(6)
B8 B5 Ge1 113.8(5)
B1 B5 Ge1 64.8(4)
B4 B5 Ge1 64.5(3)
B9 B5 H5 121.4
B8 B5 H5 122.4
B1 B5 H5 122.8
B4 B5 H5 123.4
Ge1 B5 H5 113.8
B11 B6 B3 108.5(6)
B11 B6 B7 60.3(5)
B3 B6 B7 59.2(4)
B11 B6 B10 60.5(6)
B3 B6 B10 110.2(6)
B7 B6 B10 109.0(8)
B11 B6 B2 108.9(7)
B3 B6 B2 62.9(4)
B7 B6 B2 109.9(6)
B10 B6 B2 59.7(5)
B11 B6 H6 121.6
B3 B6 H6 120.5
B7 B6 H6 121.4
B10 B6 H6 121.0
B2 B6 H6 120.3
B3 B7 B8 110.4(6)
B3 B7 B4 63.6(4)
B8 B7 B4 59.5(4)
B3 B7 B6 60.3(4)
B8 B7 B6 107.8(7)
B4 B7 B6 110.7(5)
B3 B7 B11 108.9(6)
B8 B7 B11 59.3(5)
B4 B7 B11 108.2(6)
B6 B7 B11 59.8(5)
B3 B7 H7 119.5
B8 B7 H7 122.0
B4 B7 H7 120.0
B6 B7 H7 121.3
B11 B7 H7 122.3
B11 B8 B4 110.3(6)
B11 B8 B7 60.9(5)
B4 B8 B7 60.6(4)
B11 B8 B9 59.2(5)
B4 B8 B9 110.0(5)
B7 B8 B9 108.0(7)
B11 B8 B5 108.4(6)
B4 B8 B5 63.1(4)
B7 B8 B5 110.4(6)
B9 B8 B5 59.3(4)
B11 B8 H8 121.4
B4 B8 H8 119.3
B7 B8 H8 120.9
B9 B8 H8 122.3
B5 B8 H8 120.4
B11 B9 B10 61.2(6)
B11 B9 B1 109.0(8)
B10 B9 B1 59.3(5)
B11 B9 B5 109.1(6)
B10 B9 B5 110.4(7)
B1 B9 B5 62.9(5)
B11 B9 B8 58.8(5)
B10 B9 B8 108.1(7)
B1 B9 B8 109.7(6)
B5 B9 B8 60.5(5)
B11 B9 H9 121.6
B10 B9 H9 121.2
B1 B9 H9 120.4
B5 B9 H9 119.6
B8 B9 H9 122.0
B1 B10 B9 60.5(6)
B1 B10 B2 62.1(5)
B9 B10 B2 109.7(6)
B1 B10 B6 109.4(6)
B9 B10 B6 107.0(6)
B2 B10 B6 60.3(5)
B1 B10 B11 108.3(7)
B9 B10 B11 59.1(5)
B2 B10 B11 108.3(6)
B6 B10 B11 59.2(5)
B1 B10 H10 120.3
B9 B10 H10 121.9
B2 B10 H10 120.3
B6 B10 H10 122.0
B11 B10 H10 122.4
B8 B11 B9 62.0(6)
B8 B11 B6 108.3(6)
B9 B11 B6 108.4(6)
B8 B11 B7 59.8(5)
B9 B11 B7 109.4(6)
B6 B11 B7 59.9(5)
B8 B11 B10 109.5(6)
B9 B11 B10 59.7(6)
B6 B11 B10 60.3(6)
B7 B11 B10 108.6(6)
B8 B11 H11 120.7
B9 B11 H11 120.8
B6 B11 H11 121.8
B7 B11 H11 121.5
B10 B11 H11 121.3
B28 B20 B30 60.5(4)
B28 B20 B21 107.4(4)
B30 B20 B21 58.6(4)
B28 B20 B24 58.0(3)
B30 B20 B24 106.5(4)
B21 B20 B24 108.4(4)
B28 B20 Ge2 115.0(4)
B30 B20 Ge2 115.2(4)
B21 B20 Ge2 64.7(3)
B24 B20 Ge2 64.5(3)
B28 B20 H20A 121.2
B30 B20 H20A 121.3
B21 B20 H20A 122.0
B24 B20 H20A 122.8
Ge2 B20 H20A 113.7
B30 B21 B29 60.2(4)
B30 B21 B20 58.7(3)
B29 B21 B20 107.1(4)
B30 B21 B22 106.1(4)
B29 B21 B22 57.8(3)
B20 B21 B22 108.0(4)
B30 B21 Ge2 115.3(4)
B29 B21 Ge2 114.7(4)
B20 B21 Ge2 64.7(3)
B22 B21 Ge2 64.3(3)
B30 B21 H21A 121.3
B29 B21 H21A 121.5
B20 B21 H21A 122.2
B22 B21 H21A 123.2
Ge2 B21 H21A 113.7
B29 B22 B25 60.6(4)
B29 B22 B23 107.4(5)
B25 B22 B23 58.9(4)
B29 B22 B21 58.6(4)
B25 B22 B21 107.2(4)
B23 B22 B21 108.0(4)
B29 B22 Ge2 115.6(4)
B25 B22 Ge2 115.6(4)
B23 B22 Ge2 64.2(3)
B21 B22 Ge2 64.5(3)
B29 B22 H22A 120.8
B25 B22 H22A 120.8
B23 B22 H22A 122.5
B21 B22 H22A 122.6
Ge2 B22 H22A 113.6
B26 B23 B25 60.3(4)
B26 B23 B22 106.7(4)
B25 B23 B22 58.3(4)
B26 B23 B24 58.3(3)
B25 B23 B24 106.9(4)
B22 B23 B24 108.4(4)
B26 B23 Ge2 115.5(4)
B25 B23 Ge2 115.5(4)
B22 B23 Ge2 64.7(3)
B24 B23 Ge2 64.9(3)
B26 B23 H23A 121.3
B25 B23 H23A 121.2
B22 B23 H23A 122.6
B24 B23 H23A 122.4
Ge2 B23 H23A 113.2
B26 B24 B28 60.9(4)
B26 B24 B23 58.2(3)
B28 B24 B23 107.0(4)
B26 B24 B20 106.6(4)
B28 B24 B20 58.1(3)
B23 B24 B20 107.3(4)
B26 B24 Ge2 114.6(4)
B28 B24 Ge2 114.9(4)
B23 B24 Ge2 64.0(3)
B20 B24 Ge2 64.2(3)
B26 B24 H24 121.2
B28 B24 H24 120.9
B23 B24 H24 122.9
B20 B24 H24 123.0
Ge2 B24 H24 114.2
B27 B25 B22 108.5(5)
B27 B25 B26 59.9(4)
B22 B25 B26 109.4(4)
B27 B25 B29 60.4(4)
B22 B25 B29 59.3(4)
B26 B25 B29 108.1(5)
B27 B25 B23 108.2(5)
B22 B25 B23 62.8(4)
B26 B25 B23 59.3(4)
B29 B25 B23 109.4(4)
B27 B25 H25A 121.8
B22 B25 H25A 120.5
B26 B25 H25A 121.9
B29 B25 H25A 121.6
B23 B25 H25A 120.7
B23 B26 B24 63.5(4)
B23 B26 B27 109.1(5)
B24 B26 B27 109.0(5)
B23 B26 B25 60.5(4)
B24 B26 B25 111.2(5)
B27 B26 B25 59.8(4)
B23 B26 B28 110.1(4)
B24 B26 B28 59.6(4)
B27 B26 B28 59.9(4)
B25 B26 B28 108.1(5)
B23 B26 H26A 119.6
B24 B26 H26A 119.6
B27 B26 H26A 121.9
B25 B26 H26A 121.1
B28 B26 H26A 121.9
B30 B27 B25 108.8(5)
B30 B27 B26 108.9(4)
B25 B27 B26 60.3(4)
B30 B27 B28 60.4(4)
B25 B27 B28 109.2(4)
B26 B27 B28 60.6(4)
B30 B27 B29 60.1(4)
B25 B27 B29 60.1(4)
B26 B27 B29 108.3(5)
B28 B27 B29 108.5(5)
B30 B27 H27A 121.3
B25 B27 H27A 121.1
B26 B27 H27A 121.3
B28 B27 H27A 121.0
B29 B27 H27A 121.7
B24 B28 B20 63.9(4)
B24 B28 B27 108.7(4)
B20 B28 B27 108.6(5)
B24 B28 B30 110.6(5)
B20 B28 B30 59.8(4)
B27 B28 B30 59.5(4)
B24 B28 B26 59.5(3)
B20 B28 B26 110.0(5)
B27 B28 B26 59.6(3)
B30 B28 B26 107.3(4)
B24 B28 H28A 119.6
B20 B28 H28A 119.8
B27 B28 H28A 122.2
B30 B28 H28A 121.8
B26 B28 H28A 122.2
B22 B29 B21 63.6(4)
B22 B29 B30 110.3(4)
B21 B29 B30 59.8(4)
B22 B29 B25 60.1(4)
B21 B29 B25 110.8(4)
B30 B29 B25 107.8(5)
B22 B29 B27 108.5(5)
B21 B29 B27 108.4(4)
B30 B29 B27 59.4(4)
B25 B29 B27 59.5(4)
B22 B29 H29A 119.7
B21 B29 H29A 119.7
B30 B29 H29A 121.8
B25 B29 H29A 121.5
B27 B29 H29A 122.4
B27 B30 B21 109.5(5)
B27 B30 B20 109.0(5)
B21 B30 B20 62.7(4)
B27 B30 B29 60.5(4)
B21 B30 B29 60.0(4)
B20 B30 B29 110.1(5)
B27 B30 B28 60.1(4)
B21 B30 B28 110.0(4)
B20 B30 B28 59.7(4)
B29 B30 B28 108.7(5)
B27 B30 H30A 121.3
B21 B30 H30A 120.0
B20 B30 H30A 120.3
B29 B30 H30A 121.2
B28 B30 H30A 121.5

loop_
_geom_bond_atom_site_label_1
_geom_bond_atom_site_label_2
_geom_bond_distance
C2 N6 1.131(7)
C2 C3 1.476(9)
C3 H3A 0.98
C3 H3B 0.98
C3 H3C 0.98
C15 C38 1.507(8)
C15 C16 1.532(7)
C15 Rh1 2.162(5)
C15 H15 1.0
C16 C37 1.387(7)
C16 C17 1.401(8)
C17 C30 1.397(7)
C17 P1 1.816(5)
C18 C23 1.382(8)
C18 C19 1.403(7)
C18 P1 1.805(5)
C19 C20 1.376(8)
C19 H19 0.95
C20 C21 1.375(10)
C20 H20 0.95
C21 C22 1.375(11)
C21 H21 0.95
C22 C23 1.385(9)
C22 H22 0.95
C23 H23 0.95
C24 C29 1.371(8)
C24 C25 1.376(8)
C24 P1 1.826(6)
C25 C26 1.382(9)
C25 H25 0.95
C26 C27 1.361(9)
C26 H26 0.95
C27 C28 1.366(9)
C27 H27 0.95
C28 C29 1.379(9)
C28 H28 0.95
C29 H29 0.95
C30 C31 1.403(7)
C30 H30 0.95
C31 C36 1.382(8)
C31 C32 1.542(7)
C32 C33 1.519(8)
C32 C34 1.521(9)
C32 C35 1.525(9)
C33 H33A 0.98
C33 H33B 0.98
C33 H33C 0.98
C34 H34A 0.98
C34 H34B 0.98
C34 H34C 0.98
C35 H35A 0.98
C35 H35B 0.98
C35 H35C 0.98
C36 C37 1.394(7)
C36 H36 0.95
C37 H37 0.95
C38 C39 1.391(8)
C38 C43 1.399(8)
C39 C40 1.380(8)
C39 H39 0.95
C40 C41 1.410(8)
C40 H40 0.95
C41 C42 1.375(8)
C41 C44 1.538(8)
C42 C43 1.386(8)
C42 H42 0.95
C43 P2 1.822(6)
C44 C46 1.512(9)
C44 C45 1.528(9)
C44 C47 1.539(9)
C45 H45A 0.98
C45 H45B 0.98
C45 H45C 0.98
C46 H46A 0.98
C46 H46B 0.98
C46 H46C 0.98
C47 H47A 0.98
C47 H47B 0.98
C47 H47C 0.98
C48 C49 1.393(8)
C48 C53 1.404(8)
C48 P2 1.828(6)
C49 C50 1.395(9)
C49 H49 0.95
C50 C51 1.383(9)
C50 H50 0.95
C51 C52 1.374(9)
C51 H51 0.95
C52 C53 1.384(9)
C52 H52 0.95
C53 H53 0.95
C54 C55 1.384(8)
C54 C59 1.402(8)
C54 P2 1.837(6)
C55 C56 1.392(8)
C55 H55 0.95
C56 C57 1.381(8)
C56 H56 0.95
C57 C58 1.376(9)
C57 H57 0.95
C58 C59 1.390(8)
C58 H58 0.95
C59 H59 0.95
C61 C62 1.509(8)
C61 H61A 0.98
C61 H61B 0.98
C61 H61C 0.98
C62 N2 1.525(7)
C62 H62A 0.99
C62 H62B 0.99
C64 C65 1.502(9)
C64 N2 1.510(7)
C64 H64A 0.99
C64 H64B 0.99
C65 H65A 0.98
C65 H65B 0.98
C65 H65C 0.98
C66 C67 1.515(9)
C66 H66A 0.98
C66 H66B 0.98
C66 H66C 0.98
C67 N2 1.517(8)
C67 H67A 0.99
C67 H67B 0.99
C69 C70 1.513(8)
C69 N2 1.523(7)
C69 H69A 0.99
C69 H69B 0.99
C70 H70A 0.98
C70 H70B 0.98
C70 H70C 0.98
C83 C88 1.383(8)
C83 C84 1.398(7)
C83 P4 1.829(5)
C84 C85 1.386(7)
C84 H84 0.95
C85 C86 1.380(8)
C85 H85 0.95
C86 C87 1.390(9)
C86 H86 0.95
C87 C88 1.389(8)
C87 H87 0.95
C88 H88 0.95
C89 C94 1.387(7)
C89 C90 1.400(7)
C89 P4 1.830(5)
C90 C91 1.379(8)
C90 H90 0.95
C91 C92 1.384(8)
C91 H91 0.95
C92 C93 1.373(8)
C92 H92 0.95
C93 C94 1.394(8)
C93 H93 0.95
C94 H94 0.95
C95 C96 1.391(7)
C95 C100 1.391(8)
C95 P4 1.829(5)
C96 C97 1.411(7)
C96 C106 1.503(7)
C97 C98 1.373(8)
C97 H97 0.95
C98 C99 1.408(8)
C98 H98 0.95
C99 C100 1.388(8)
C99 C102 1.533(8)
C100 H100 0.95
C102 C105 1.515(9)
C102 C104 1.518(9)
C102 C103 1.529(9)
C103 H10A 0.98
C103 H10B 0.98
C103 H10C 0.98
C104 H10D 0.98
C104 H10E 0.98
C104 H10F 0.98
C105 H10G 0.98
C105 H10H 0.98
C105 H10I 0.98
C106 C107 1.524(7)
C106 Rh2 2.151(5)
C106 H106 1.0
C107 C108 1.390(7)
C107 C112 1.400(7)
C108 C109 1.399(7)
C108 H108 0.95
C109 C110 1.376(8)
C109 H109 0.95
C110 C111 1.403(7)
C110 C125 1.545(7)
C111 C112 1.403(7)
C111 H111 0.95
C112 P3 1.815(5)
C113 C118 1.386(7)
C113 C114 1.388(7)
C113 P3 1.817(5)
C114 C115 1.384(8)
C114 H114 0.95
C115 C116 1.374(8)
C115 H115 0.95
C116 C117 1.377(8)
C116 H116 0.95
C117 C118 1.389(8)
C117 H117 0.95
C118 H118 0.95
C119 C120 1.385(7)
C119 C124 1.401(7)
C119 P3 1.820(5)
C120 C121 1.393(8)
C120 H120 0.95
C121 C122 1.375(8)
C121 H121 0.95
C122 C123 1.380(8)
C122 H122 0.95
C123 C124 1.383(7)
C123 H123 0.95
C124 H124 0.95
C125 C126 1.529(8)
C125 C127 1.531(7)
C125 C128 1.537(8)
C126 H12A 0.98
C126 H12B 0.98
C126 H12C 0.98
C127 H12D 0.98
C127 H12E 0.98
C127 H12F 0.98
C128 H12G 0.98
C128 H12H 0.98
C128 H12I 0.98
C130 N5 1.151(7)
C130 C131 1.442(8)
C131 H13A 0.98
C131 H13B 0.98
C131 H13C 0.98
C142 N4 1.150(9)
C142 C143 1.456(10)
C143 H14A 0.98
C143 H14B 0.98
C143 H14C 0.98
C501 C500 1.552(18)
C501 N1 1.694(12)
C501 H50A 0.99
C501 H50B 0.99
C500 H50C 0.98
C500 H50D 0.98
C500 H50E 0.98
C502 C503 1.490(15)
C502 N1 1.509(11)
C502 H50F 0.99
C502 H50G 0.99
C506 C507 1.477(14)
C506 N1 1.497(11)
C506 H50H 0.99
C506 H50I 0.99
C507 H50J 0.98
C507 H50K 0.98
C507 H50L 0.98
C503 H50M 0.98
C503 H50N 0.98
C503 H50O 0.98
C504 N1 1.447(11)
C504 C505 1.504(15)
C504 H50P 0.99
C504 H50Q 0.99
C505 H50R 0.98
C505 H50S 0.98
C505 H50T 0.98
C601 C602 1.48(2)
C601 N1 1.763(15)
C601 H60A 0.99
C601 H60B 0.99
C602 H60C 0.98
C602 H60D 0.98
C602 H60E 0.98
C603 N1 1.348(18)
C603 C607 1.56(3)
C603 H60F 0.99
C603 H60G 0.99
C604 C605 1.52(3)
C604 H60H 0.98
C604 H60I 0.98
C604 H60J 0.98
C600 N1 1.518(19)
C600 C606 1.57(3)
C600 H60K 0.99
C600 H60L 0.99
C605 N1 1.494(17)
C605 H60M 0.99
C605 H60N 0.99
C606 H60O 0.98
C606 H60P 0.98
C606 H60Q 0.98
C607 H60R 0.98
C607 H60S 0.98
C607 H60T 0.98
C400 C401 1.337(15)
C400 C402 1.650(18)
C400 H40A 0.98
C400 H40B 0.98
C400 H40C 0.98
C400 H40D 0.98
C400 H40E 0.98
C400 H40F 0.98
Ge1 B5 2.132(8)
Ge1 B4 2.144(6)
Ge1 B2 2.145(8)
Ge1 B3 2.151(7)
Ge1 B1 2.151(8)
Ge1 Rh1 2.4413(8)
Ge2 B23 2.146(6)
Ge2 B22 2.155(6)
Ge2 B21 2.159(6)
Ge2 B20 2.159(6)
Ge2 B24 2.163(6)
Ge2 Rh2 2.4517(7)
C401 N401 1.145(16)
C401 H40F 1.2275
C402 N400 1.143(19)
Rh1 N6 2.124(5)
Rh1 P2 2.2736(15)
Rh1 P1 2.2742(15)
Rh2 N5 2.129(5)
Rh2 P4 2.2726(14)
Rh2 P3 2.2852(14)
B1 B10 1.750(13)
B1 B9 1.772(12)
B1 B2 1.822(14)
B1 B5 1.859(13)
B1 H1 1.12
B2 B10 1.784(13)
B2 B6 1.794(11)
B2 B3 1.860(11)
B2 H2 1.12
B3 B7 1.750(11)
B3 B6 1.769(11)
B3 B4 1.856(11)
B3 H3 1.12
B4 B8 1.752(10)
B4 B7 1.770(10)
B4 B5 1.864(11)
B4 H4 1.12
B5 B9 1.789(12)
B5 B8 1.810(11)
B5 H5 1.12
B6 B11 1.769(15)
B6 B7 1.772(11)
B6 B10 1.788(16)
B6 H6 1.12
B7 B8 1.758(13)
B7 B11 1.778(13)
B7 H7 1.12
B8 B11 1.750(13)
B8 B9 1.806(12)
B8 H8 1.12
B9 B11 1.756(14)
B9 B10 1.766(16)
B9 H9 1.12
B10 B11 1.792(11)
B10 H10 1.12
B11 H11 1.12
B20 B28 1.771(9)
B20 B30 1.773(9)
B20 B21 1.844(9)
B20 B24 1.872(9)
B20 H20A 1.12
B21 B30 1.772(9)
B21 B29 1.775(9)
B21 B22 1.863(9)
B21 H21A 1.12
B22 B29 1.760(9)
B22 B25 1.776(10)
B22 B23 1.855(9)
B22 H22A 1.12
B23 B26 1.764(9)
B23 B25 1.787(9)
B23 B24 1.858(9)
B23 H23A 1.12
B24 B26 1.767(9)
B24 B28 1.768(9)
B24 H24 1.12
B25 B27 1.773(9)
B25 B26 1.783(10)
B25 B29 1.784(9)
B25 H25A 1.12
B26 B27 1.774(9)
B26 B28 1.793(9)
B26 H26A 1.12
B27 B30 1.768(9)
B27 B28 1.780(9)
B27 B29 1.788(10)
B27 H27A 1.12
B28 B30 1.785(9)
B28 H28A 1.12
B29 B30 1.779(9)
B29 H29A 1.12
B30 H30A 1.12

loop_
_geom_torsion_atom_site_label_1
_geom_torsion_atom_site_label_2
_geom_torsion_atom_site_label_3
_geom_torsion_atom_site_label_4
_geom_torsion
C38 C15 C16 C37 -9.9(8)
Rh1 C15 C16 C37 -141.2(5)
C38 C15 C16 C17 170.9(5)
Rh1 C15 C16 C17 39.6(6)
C37 C16 C17 C30 -2.5(8)
C15 C16 C17 C30 176.7(5)
C37 C16 C17 P1 168.6(4)
C15 C16 C17 P1 -12.1(6)
C23 C18 C19 C20 1.1(9)
P1 C18 C19 C20 174.1(5)
C18 C19 C20 C21 -0.5(9)
C19 C20 C21 C22 -1.0(10)
C20 C21 C22 C23 1.9(11)
C19 C18 C23 C22 -0.2(9)
P1 C18 C23 C22 -172.8(5)
C21 C22 C23 C18 -1.3(11)
C29 C24 C25 C26 0.9(10)
P1 C24 C25 C26 177.9(6)
C24 C25 C26 C27 -1.1(11)
C25 C26 C27 C28 0.4(11)
C26 C27 C28 C29 0.5(12)
C25 C24 C29 C28 0.0(11)
P1 C24 C29 C28 -177.1(6)
C27 C28 C29 C24 -0.7(12)
C16 C17 C30 C31 1.0(8)
P1 C17 C30 C31 -169.2(4)
C17 C30 C31 C36 1.8(8)
C17 C30 C31 C32 175.3(5)
C36 C31 C32 C33 -34.1(8)
C30 C31 C32 C33 152.7(5)
C36 C31 C32 C34 -154.1(6)
C30 C31 C32 C34 32.7(8)
C36 C31 C32 C35 85.7(7)
C30 C31 C32 C35 -87.5(7)
C30 C31 C36 C37 -3.1(8)
C32 C31 C36 C37 -176.5(5)
C17 C16 C37 C36 1.3(8)
C15 C16 C37 C36 -177.9(5)
C31 C36 C37 C16 1.5(9)
C16 C15 C38 C39 60.0(7)
Rh1 C15 C38 C39 -171.3(4)
C16 C15 C38 C43 -123.7(6)
Rh1 C15 C38 C43 4.9(7)
C43 C38 C39 C40 1.9(8)
C15 C38 C39 C40 178.3(5)
C38 C39 C40 C41 -1.2(9)
C39 C40 C41 C42 0.1(9)
C39 C40 C41 C44 -174.3(5)
C40 C41 C42 C43 0.1(9)
C44 C41 C42 C43 174.5(5)
C41 C42 C43 C38 0.7(9)
C41 C42 C43 P2 -170.4(5)
C39 C38 C43 C42 -1.7(8)
C15 C38 C43 C42 -178.1(5)
C39 C38 C43 P2 170.2(4)
C15 C38 C43 P2 -6.2(7)
C42 C41 C44 C46 151.8(6)
C40 C41 C44 C46 -34.1(8)
C42 C41 C44 C45 29.9(8)
C40 C41 C44 C45 -156.0(6)
C42 C41 C44 C47 -87.9(7)
C40 C41 C44 C47 86.2(7)
C53 C48 C49 C50 2.1(9)
P2 C48 C49 C50 176.3(5)
C48 C49 C50 C51 -1.1(10)
C49 C50 C51 C52 -0.2(11)
C50 C51 C52 C53 0.6(10)
C51 C52 C53 C48 0.5(10)
C49 C48 C53 C52 -1.8(9)
P2 C48 C53 C52 -176.2(5)
C59 C54 C55 C56 0.1(9)
P2 C54 C55 C56 178.1(4)
C54 C55 C56 C57 -0.6(9)
C55 C56 C57 C58 0.4(10)
C56 C57 C58 C59 0.3(11)
C57 C58 C59 C54 -0.8(10)
C55 C54 C59 C58 0.6(9)
P2 C54 C59 C58 -177.4(5)
C88 C83 C84 C85 0.8(8)
P4 C83 C84 C85 174.1(4)
C83 C84 C85 C86 -0.2(9)
C84 C85 C86 C87 -0.3(10)
C85 C86 C87 C88 0.3(10)
C84 C83 C88 C87 -0.9(9)
P4 C83 C88 C87 -173.8(5)
C86 C87 C88 C83 0.3(10)
C94 C89 C90 C91 -2.1(8)
P4 C89 C90 C91 178.1(4)
C89 C90 C91 C92 1.4(9)
C90 C91 C92 C93 -0.1(9)
C91 C92 C93 C94 -0.5(9)
C90 C89 C94 C93 1.5(8)
P4 C89 C94 C93 -178.7(4)
C92 C93 C94 C89 -0.2(8)
C100 C95 C96 C97 2.6(8)
P4 C95 C96 C97 -169.4(4)
C100 C95 C96 C106 -178.3(5)
P4 C95 C96 C106 9.7(7)
C95 C96 C97 C98 -2.1(8)
C106 C96 C97 C98 178.8(5)
C96 C97 C98 C99 0.6(9)
C97 C98 C99 C100 0.5(9)
C97 C98 C99 C102 177.0(5)
C98 C99 C100 C95 0.0(8)
C102 C99 C100 C95 -176.4(5)
C96 C95 C100 C99 -1.6(8)
P4 C95 C100 C99 169.4(4)
C100 C99 C102 C105 -21.2(8)
C98 C99 C102 C105 162.5(6)
C100 C99 C102 C104 -142.1(6)
C98 C99 C102 C104 41.6(8)
C100 C99 C102 C103 98.2(7)
C98 C99 C102 C103 -78.1(7)
C95 C96 C106 C107 121.3(6)
C97 C96 C106 C107 -59.6(7)
C95 C96 C106 Rh2 -7.9(7)
C97 C96 C106 Rh2 171.1(4)
C96 C106 C107 C108 9.8(8)
Rh2 C106 C107 C108 141.0(5)
C96 C106 C107 C112 -171.7(5)
Rh2 C106 C107 C112 -40.6(6)
C112 C107 C108 C109 -0.8(8)
C106 C107 C108 C109 177.6(5)
C107 C108 C109 C110 -0.2(9)
C108 C109 C110 C111 0.8(8)
C108 C109 C110 C125 175.3(5)
C109 C110 C111 C112 -0.5(8)
C125 C110 C111 C112 -175.1(5)
C108 C107 C112 C111 1.1(8)
C106 C107 C112 C111 -177.5(5)
C108 C107 C112 P3 -169.3(4)
C106 C107 C112 P3 12.1(6)
C110 C111 C112 C107 -0.5(8)
C110 C111 C112 P3 168.8(4)
C118 C113 C114 C115 -0.8(9)
P3 C113 C114 C115 -178.6(5)
C113 C114 C115 C116 1.6(10)
C114 C115 C116 C117 -1.4(10)
C115 C116 C117 C118 0.5(9)
C114 C113 C118 C117 -0.1(8)
P3 C113 C118 C117 177.8(4)
C116 C117 C118 C113 0.2(9)
C124 C119 C120 C121 0.4(8)
P3 C119 C120 C121 169.0(4)
C119 C120 C121 C122 -0.4(9)
C120 C121 C122 C123 0.6(10)
C121 C122 C123 C124 -0.8(9)
C122 C123 C124 C119 0.8(9)
C120 C119 C124 C123 -0.7(8)
P3 C119 C124 C123 -169.9(4)
C109 C110 C125 C126 -103.0(6)
C111 C110 C125 C126 71.3(6)
C109 C110 C125 C127 17.6(7)
C111 C110 C125 C127 -168.0(5)
C109 C110 C125 C128 135.9(6)
C111 C110 C125 C128 -49.7(7)
C402 C400 C401 N401 -3.(18)
C401 C400 C402 N400 150.(60)
C38 C15 Rh1 N6 91.4(4)
C16 C15 Rh1 N6 -137.1(4)
C38 C15 Rh1 P2 -1.4(4)
C16 C15 Rh1 P2 130.2(4)
C38 C15 Rh1 P1 -170.4(4)
C16 C15 Rh1 P1 -38.8(3)
C38 C15 Rh1 Ge1 -127.(3)
C16 C15 Rh1 Ge1 4.(4)
B5 Ge1 Rh1 N6 -176.1(3)
B4 Ge1 Rh1 N6 -104.0(3)
B2 Ge1 Rh1 N6 38.2(4)
B3 Ge1 Rh1 N6 -33.4(3)
B1 Ge1 Rh1 N6 110.0(4)
B5 Ge1 Rh1 C15 42.(3)
B4 Ge1 Rh1 C15 115.(3)
B2 Ge1 Rh1 C15 -103.(3)
B3 Ge1 Rh1 C15 -180.(20)
B1 Ge1 Rh1 C15 -31.(3)
B5 Ge1 Rh1 P2 -83.1(3)
B4 Ge1 Rh1 P2 -11.0(3)
B2 Ge1 Rh1 P2 131.2(3)
B3 Ge1 Rh1 P2 59.6(3)
B1 Ge1 Rh1 P2 -157.0(4)
B5 Ge1 Rh1 P1 85.3(3)
B4 Ge1 Rh1 P1 157.5(3)
B2 Ge1 Rh1 P1 -60.3(3)
B3 Ge1 Rh1 P1 -131.9(3)
B1 Ge1 Rh1 P1 11.5(4)
C96 C106 Rh2 N5 -91.4(4)
C107 C106 Rh2 N5 137.0(4)
C96 C106 Rh2 P4 2.2(4)
C107 C106 Rh2 P4 -129.4(4)
C96 C106 Rh2 P3 171.4(4)
C107 C106 Rh2 P3 39.8(3)
C96 C106 Rh2 Ge2 157.(2)
C107 C106 Rh2 Ge2 25.(3)
B23 Ge2 Rh2 N5 117.8(3)
B22 Ge2 Rh2 N5 43.1(3)
B21 Ge2 Rh2 N5 -30.4(3)
B20 Ge2 Rh2 N5 -100.1(3)
B24 Ge2 Rh2 N5 -170.2(2)
B23 Ge2 Rh2 C106 -130.(3)
B22 Ge2 Rh2 C106 155.(3)
B21 Ge2 Rh2 C106 81.(3)
B20 Ge2 Rh2 C106 12.(3)
B24 Ge2 Rh2 C106 -58.(3)
B23 Ge2 Rh2 P4 24.0(2)
B22 Ge2 Rh2 P4 -50.7(3)
B21 Ge2 Rh2 P4 -124.3(2)
B20 Ge2 Rh2 P4 166.1(2)
B24 Ge2 Rh2 P4 95.9(2)
B23 Ge2 Rh2 P3 -144.9(2)
B22 Ge2 Rh2 P3 140.4(3)
B21 Ge2 Rh2 P3 66.8(2)
B20 Ge2 Rh2 P3 -2.8(2)
B24 Ge2 Rh2 P3 -72.9(2)
C23 C18 P1 C17 -2.9(6)
C19 C18 P1 C17 -175.6(4)
C23 C18 P1 C24 -112.8(5)
C19 C18 P1 C24 74.5(5)
C23 C18 P1 Rh1 109.0(5)
C19 C18 P1 Rh1 -63.6(5)
C30 C17 P1 C18 -88.8(5)
C16 C17 P1 C18 100.3(4)
C30 C17 P1 C24 21.9(5)
C16 C17 P1 C24 -149.0(4)
C30 C17 P1 Rh1 152.6(4)
C16 C17 P1 Rh1 -18.3(4)
C29 C24 P1 C18 -172.9(5)
C25 C24 P1 C18 10.1(6)
C29 C24 P1 C17 73.5(6)
C25 C24 P1 C17 -103.5(5)
C29 C24 P1 Rh1 -41.8(6)
C25 C24 P1 Rh1 141.2(5)
N6 Rh1 P1 C18 2.2(2)
C15 Rh1 P1 C18 -86.6(2)
P2 Rh1 P1 C18 -122.2(2)
Ge1 Rh1 P1 C18 95.2(2)
N6 Rh1 P1 C17 118.2(2)
C15 Rh1 P1 C17 29.4(2)
P2 Rh1 P1 C17 -6.2(3)
Ge1 Rh1 P1 C17 -148.82(18)
N6 Rh1 P1 C24 -125.9(2)
C15 Rh1 P1 C24 145.3(3)
P2 Rh1 P1 C24 109.7(3)
Ge1 Rh1 P1 C24 -32.9(2)
C42 C43 P2 C48 52.2(5)
C38 C43 P2 C48 -119.3(4)
C42 C43 P2 C54 -56.6(6)
C38 C43 P2 C54 131.9(4)
C42 C43 P2 Rh1 175.8(5)
C38 C43 P2 Rh1 4.2(4)
C49 C48 P2 C43 27.5(6)
C53 C48 P2 C43 -158.3(5)
C49 C48 P2 C54 138.9(5)
C53 C48 P2 C54 -46.9(5)
C49 C48 P2 Rh1 -86.2(5)
C53 C48 P2 Rh1 87.9(5)
C55 C54 P2 C43 -109.9(5)
C59 C54 P2 C43 68.0(5)
C55 C54 P2 C48 142.2(5)
C59 C54 P2 C48 -39.8(6)
C55 C54 P2 Rh1 8.2(6)
C59 C54 P2 Rh1 -173.8(4)
N6 Rh1 P2 C43 -91.3(2)
C15 Rh1 P2 C43 -1.3(2)
P1 Rh1 P2 C43 33.8(3)
Ge1 Rh1 P2 C43 176.52(19)
N6 Rh1 P2 C48 21.4(3)
C15 Rh1 P2 C48 111.3(3)
P1 Rh1 P2 C48 146.5(2)
Ge1 Rh1 P2 C48 -70.8(2)
N6 Rh1 P2 C54 149.0(2)
C15 Rh1 P2 C54 -121.0(3)
P1 Rh1 P2 C54 -85.8(3)
Ge1 Rh1 P2 C54 56.8(2)
C107 C112 P3 C113 150.6(4)
C111 C112 P3 C113 -19.5(5)
C107 C112 P3 C119 -98.1(4)
C111 C112 P3 C119 91.8(5)
C107 C112 P3 Rh2 18.7(4)
C111 C112 P3 Rh2 -151.4(4)
C118 C113 P3 C112 -80.4(4)
C114 C113 P3 C112 97.3(5)
C118 C113 P3 C119 165.5(4)
C114 C113 P3 C119 -16.8(5)
C118 C113 P3 Rh2 35.8(5)
C114 C113 P3 Rh2 -146.4(4)
C120 C119 P3 C112 11.2(5)
C124 C119 P3 C112 -180.0(4)
C120 C119 P3 C113 121.8(5)
C124 C119 P3 C113 -69.4(5)
C120 C119 P3 Rh2 -100.0(4)
C124 C119 P3 Rh2 68.8(4)
N5 Rh2 P3 C112 -117.1(2)
C106 Rh2 P3 C112 -29.8(2)
P4 Rh2 P3 C112 4.1(3)
Ge2 Rh2 P3 C112 149.35(18)
N5 Rh2 P3 C113 125.8(2)
C106 Rh2 P3 C113 -146.9(3)
P4 Rh2 P3 C113 -113.0(2)
Ge2 Rh2 P3 C113 32.3(2)
N5 Rh2 P3 C119 -1.6(2)
C106 Rh2 P3 C119 85.7(2)
P4 Rh2 P3 C119 119.6(2)
Ge2 Rh2 P3 C119 -95.14(18)
C96 C95 P4 C83 115.7(4)
C100 C95 P4 C83 -56.0(5)
C96 C95 P4 C89 -135.9(4)
C100 C95 P4 C89 52.3(5)
C96 C95 P4 Rh2 -6.5(4)
C100 C95 P4 Rh2 -178.3(4)
C88 C83 P4 C95 -26.0(6)
C84 C83 P4 C95 160.9(4)
C88 C83 P4 C89 -137.5(5)
C84 C83 P4 C89 49.5(5)
C88 C83 P4 Rh2 87.6(5)
C84 C83 P4 Rh2 -85.4(5)
C94 C89 P4 C95 110.1(4)
C90 C89 P4 C95 -70.2(5)
C94 C89 P4 C83 -141.2(4)
C90 C89 P4 C83 38.5(5)
C94 C89 P4 Rh2 -9.0(5)
C90 C89 P4 Rh2 170.8(4)
N5 Rh2 P4 C95 90.3(2)
C106 Rh2 P4 C95 2.0(2)
P3 Rh2 P4 C95 -31.4(2)
Ge2 Rh2 P4 C95 -176.59(17)
N5 Rh2 P4 C83 -22.9(2)
C106 Rh2 P4 C83 -111.2(2)
P3 Rh2 P4 C83 -144.6(2)
Ge2 Rh2 P4 C83 70.2(2)
N5 Rh2 P4 C89 -149.2(2)
C106 Rh2 P4 C89 122.4(2)
P3 Rh2 P4 C89 89.0(2)
Ge2 Rh2 P4 C89 -56.16(19)
C607 C603 N1 C504 138.6(18)
C607 C603 N1 C605 66.(2)
C607 C603 N1 C506 -98.1(17)
C607 C603 N1 C502 23.(5)
C607 C603 N1 C600 -77.2(19)
C607 C603 N1 C501 16.9(14)
C607 C603 N1 C601 175.0(15)
C505 C504 N1 C603 -107.4(14)
C505 C504 N1 C605 18.7(13)
C505 C504 N1 C506 -167.4(10)
C505 C504 N1 C502 54.6(13)
C505 C504 N1 C600 139.1(17)
C505 C504 N1 C501 -55.3(12)
C505 C504 N1 C601 121.8(13)
C604 C605 N1 C603 34.9(19)
C604 C605 N1 C504 -28.1(14)
C604 C605 N1 C506 168.(2)
C604 C605 N1 C502 -162.(2)
C604 C605 N1 C600 -178.2(14)
C604 C605 N1 C501 78.9(14)
C604 C605 N1 C601 -76.8(14)
C507 C506 N1 C603 124.1(12)
C507 C506 N1 C504 -178.5(9)
C507 C506 N1 C605 -15.(3)
C507 C506 N1 C502 -39.2(12)
C507 C506 N1 C600 -32.8(12)
C507 C506 N1 C501 67.8(10)
C507 C506 N1 C601 -132.4(10)
C503 C502 N1 C603 175.(3)
C503 C502 N1 C504 67.4(12)
C503 C502 N1 C605 122.3(15)
C503 C502 N1 C506 -69.6(11)
C503 C502 N1 C600 -75.2(12)
C503 C502 N1 C501 -179.1(9)
C503 C502 N1 C601 22.6(10)
C606 C600 N1 C603 -165.9(16)
C606 C600 N1 C504 -69.(2)
C606 C600 N1 C605 47.(2)
C606 C600 N1 C506 -140.(2)
C606 C600 N1 C502 33.5(15)
C606 C600 N1 C501 125.8(16)
C606 C600 N1 C601 -55.3(17)
C500 C501 N1 C603 0.6(14)
C500 C501 N1 C504 -54.8(12)
C500 C501 N1 C605 -138.3(13)
C500 C501 N1 C506 63.6(11)
C500 C501 N1 C502 -177.6(10)
C500 C501 N1 C600 117.0(12)
C500 C501 N1 C601 -60.(2)
C602 C601 N1 C603 57.7(15)
C602 C601 N1 C504 104.1(14)
C602 C601 N1 C605 -176.0(13)
C602 C601 N1 C506 -15.2(12)
C602 C601 N1 C502 -130.4(12)
C602 C601 N1 C600 -66.4(14)
C602 C601 N1 C501 111.0(17)
C65 C64 N2 C67 -54.1(7)
C65 C64 N2 C69 -175.4(5)
C65 C64 N2 C62 63.7(7)
C66 C67 N2 C64 -60.1(7)
C66 C67 N2 C69 58.1(7)
C66 C67 N2 C62 179.0(6)
C70 C69 N2 C64 -177.6(5)
C70 C69 N2 C67 61.5(7)
C70 C69 N2 C62 -56.6(7)
C61 C62 N2 C64 63.0(7)
C61 C62 N2 C67 -176.3(5)
C61 C62 N2 C69 -55.1(7)
C131 C130 N5 Rh2 -100.(60)
C106 Rh2 N5 C130 -22.(5)
P4 Rh2 N5 C130 -107.(5)
P3 Rh2 N5 C130 57.(5)
Ge2 Rh2 N5 C130 155.(5)
C3 C2 N6 Rh1 120.(100)
C15 Rh1 N6 C2 5.(17)
P2 Rh1 N6 C2 89.(17)
P1 Rh1 N6 C2 -75.(17)
Ge1 Rh1 N6 C2 -170.(100)
B5 Ge1 B1 B10 98.0(7)
B4 Ge1 B1 B10 58.7(6)
B2 Ge1 B1 B10 -31.1(6)
B3 Ge1 B1 B10 7.5(6)
Rh1 Ge1 B1 B10 -146.0(4)
B5 Ge1 B1 B9 30.3(6)
B4 Ge1 B1 B9 -8.9(7)
B2 Ge1 B1 B9 -98.8(7)
B3 Ge1 B1 B9 -60.1(7)
Rh1 Ge1 B1 B9 146.3(5)
B5 Ge1 B1 B2 129.1(5)
B4 Ge1 B1 B2 89.9(4)
B3 Ge1 B1 B2 38.6(4)
Rh1 Ge1 B1 B2 -114.9(4)
B4 Ge1 B1 B5 -39.2(4)
B2 Ge1 B1 B5 -129.1(5)
B3 Ge1 B1 B5 -90.4(4)
Rh1 Ge1 B1 B5 116.0(4)
B9 B1 B2 B10 -37.9(6)
B5 B1 B2 B10 -100.3(6)
Ge1 B1 B2 B10 -147.7(5)
B10 B1 B2 B6 37.6(5)
B9 B1 B2 B6 -0.3(8)
B5 B1 B2 B6 -62.8(6)
Ge1 B1 B2 B6 -110.2(5)
B10 B1 B2 B3 98.3(6)
B9 B1 B2 B3 60.4(7)
B5 B1 B2 B3 -2.0(7)
Ge1 B1 B2 B3 -49.4(4)
B10 B1 B2 Ge1 147.7(5)
B9 B1 B2 Ge1 109.8(6)
B5 B1 B2 Ge1 47.4(4)
B5 Ge1 B2 B10 -7.3(6)
B4 Ge1 B2 B10 -59.0(6)
B3 Ge1 B2 B10 -96.8(6)
B1 Ge1 B2 B10 30.1(5)
Rh1 Ge1 B2 B10 148.3(4)
B5 Ge1 B2 B6 59.6(7)
B4 Ge1 B2 B6 7.9(7)
B3 Ge1 B2 B6 -29.9(6)
B1 Ge1 B2 B6 97.0(8)
Rh1 Ge1 B2 B6 -144.8(5)
B5 Ge1 B2 B1 -37.4(4)
B4 Ge1 B2 B1 -89.1(4)
B3 Ge1 B2 B1 -127.0(6)
Rh1 Ge1 B2 B1 118.2(4)
B5 Ge1 B2 B3 89.6(4)
B4 Ge1 B2 B3 37.9(4)
B1 Ge1 B2 B3 127.0(6)
Rh1 Ge1 B2 B3 -114.8(4)
B10 B2 B3 B7 0.5(8)
B6 B2 B3 B7 37.3(6)
B1 B2 B3 B7 -60.6(6)
Ge1 B2 B3 B7 -110.3(5)
B10 B2 B3 B6 -36.9(7)
B1 B2 B3 B6 -97.9(7)
Ge1 B2 B3 B6 -147.6(6)
B10 B2 B3 B4 62.5(7)
B6 B2 B3 B4 99.3(7)
B1 B2 B3 B4 1.4(7)
Ge1 B2 B3 B4 -48.3(4)
B10 B2 B3 Ge1 110.7(6)
B6 B2 B3 Ge1 147.6(6)
B1 B2 B3 Ge1 49.7(4)
B5 Ge1 B3 B7 9.1(5)
B4 Ge1 B3 B7 -29.6(4)
B2 Ge1 B3 B7 98.4(6)
B1 Ge1 B3 B7 60.5(5)
Rh1 Ge1 B3 B7 -144.6(4)
B5 Ge1 B3 B6 -58.7(6)
B4 Ge1 B3 B6 -97.4(7)
B2 Ge1 B3 B6 30.6(5)
B1 Ge1 B3 B6 -7.3(6)
Rh1 Ge1 B3 B6 147.6(5)
B5 Ge1 B3 B4 38.7(4)
B2 Ge1 B3 B4 128.0(5)
B1 Ge1 B3 B4 90.1(4)
Rh1 Ge1 B3 B4 -115.0(3)
B5 Ge1 B3 B2 -89.3(4)
B4 Ge1 B3 B2 -128.0(5)
B1 Ge1 B3 B2 -37.9(5)
Rh1 Ge1 B3 B2 117.0(4)
B7 B3 B4 B8 37.1(5)
B6 B3 B4 B8 -0.9(7)
B2 B3 B4 B8 -63.2(6)
Ge1 B3 B4 B8 -111.4(5)
B6 B3 B4 B7 -37.9(5)
B2 B3 B4 B7 -100.3(6)
Ge1 B3 B4 B7 -148.5(5)
B7 B3 B4 B5 100.0(6)
B6 B3 B4 B5 62.0(6)
B2 B3 B4 B5 -0.3(6)
Ge1 B3 B4 B5 -48.5(4)
B7 B3 B4 Ge1 148.5(5)
B6 B3 B4 Ge1 110.6(5)
B2 B3 B4 Ge1 48.2(4)
B5 Ge1 B4 B8 -31.0(5)
B2 Ge1 B4 B8 58.2(6)
B3 Ge1 B4 B8 96.2(6)
B1 Ge1 B4 B8 8.0(6)
Rh1 Ge1 B4 B8 -148.5(4)
B5 Ge1 B4 B7 -98.1(6)
B2 Ge1 B4 B7 -8.9(6)
B3 Ge1 B4 B7 29.1(5)
B1 Ge1 B4 B7 -59.0(6)
Rh1 Ge1 B4 B7 144.5(4)
B5 Ge1 B4 B3 -127.2(5)
B2 Ge1 B4 B3 -38.0(4)
B1 Ge1 B4 B3 -88.1(4)
Rh1 Ge1 B4 B3 115.4(3)
B2 Ge1 B4 B5 89.2(4)
B3 Ge1 B4 B5 127.2(5)
B1 Ge1 B4 B5 39.1(4)
Rh1 Ge1 B4 B5 -117.4(4)
B10 B1 B5 B9 36.4(7)
B2 B1 B5 B9 99.9(7)
Ge1 B1 B5 B9 147.8(6)
B10 B1 B5 B8 -2.0(8)
B9 B1 B5 B8 -38.4(6)
B2 B1 B5 B8 61.4(7)
Ge1 B1 B5 B8 109.3(5)
B10 B1 B5 B4 -61.7(7)
B9 B1 B5 B4 -98.1(6)
B2 B1 B5 B4 1.8(7)
Ge1 B1 B5 B4 49.7(4)
B10 B1 B5 Ge1 -111.3(7)
B9 B1 B5 Ge1 -147.8(6)
B2 B1 B5 Ge1 -47.9(4)
B8 B4 B5 B9 36.9(6)
B7 B4 B5 B9 -1.0(7)
B3 B4 B5 B9 -61.8(7)
Ge1 B4 B5 B9 -110.7(6)
B7 B4 B5 B8 -37.9(5)
B3 B4 B5 B8 -98.6(6)
Ge1 B4 B5 B8 -147.6(5)
B8 B4 B5 B1 97.7(6)
B7 B4 B5 B1 59.9(6)
B3 B4 B5 B1 -0.9(6)
Ge1 B4 B5 B1 -49.9(4)
B8 B4 B5 Ge1 147.6(5)
B7 B4 B5 Ge1 109.7(5)
B3 B4 B5 Ge1 49.0(4)
B4 Ge1 B5 B9 96.3(6)
B2 Ge1 B5 B9 6.6(5)
B3 Ge1 B5 B9 57.9(5)
B1 Ge1 B5 B9 -30.0(5)
Rh1 Ge1 B5 B9 -149.0(4)
B4 Ge1 B5 B8 29.4(4)
B2 Ge1 B5 B8 -60.3(5)
B3 Ge1 B5 B8 -9.0(5)
B1 Ge1 B5 B8 -96.9(6)
Rh1 Ge1 B5 B8 144.1(4)
B4 Ge1 B5 B1 126.3(5)
B2 Ge1 B5 B1 36.6(4)
B3 Ge1 B5 B1 88.0(4)
Rh1 Ge1 B5 B1 -118.9(4)
B2 Ge1 B5 B4 -89.7(4)
B3 Ge1 B5 B4 -38.4(4)
B1 Ge1 B5 B4 -126.3(5)
Rh1 Ge1 B5 B4 114.7(3)
B7 B3 B6 B11 -36.2(6)
B4 B3 B6 B11 1.0(7)
B2 B3 B6 B11 102.3(7)
Ge1 B3 B6 B11 70.0(7)
B4 B3 B6 B7 37.1(6)
B2 B3 B6 B7 138.4(7)
Ge1 B3 B6 B7 106.1(6)
B7 B3 B6 B10 -100.7(8)
B4 B3 B6 B10 -63.5(7)
B2 B3 B6 B10 37.7(6)
Ge1 B3 B6 B10 5.5(8)
B7 B3 B6 B2 -138.4(7)
B4 B3 B6 B2 -101.3(6)
Ge1 B3 B6 B2 -32.3(6)
B10 B2 B6 B11 36.7(6)
B1 B2 B6 B11 0.0(7)
B3 B2 B6 B11 -101.6(6)
Ge1 B2 B6 B11 -69.5(7)
B10 B2 B6 B3 138.3(7)
B1 B2 B6 B3 101.6(6)
Ge1 B2 B6 B3 32.1(6)
B10 B2 B6 B7 101.0(8)
B1 B2 B6 B7 64.3(8)
B3 B2 B6 B7 -37.3(6)
Ge1 B2 B6 B7 -5.2(10)
B1 B2 B6 B10 -36.7(6)
B3 B2 B6 B10 -138.3(7)
Ge1 B2 B6 B10 -106.2(7)
B6 B3 B7 B8 99.4(7)
B4 B3 B7 B8 -38.1(5)
B2 B3 B7 B8 62.6(7)
Ge1 B3 B7 B8 -6.7(7)
B6 B3 B7 B4 137.5(7)
B2 B3 B7 B4 100.7(6)
Ge1 B3 B7 B4 31.4(5)
B4 B3 B7 B6 -137.5(7)
B2 B3 B7 B6 -36.8(6)
Ge1 B3 B7 B6 -106.1(6)
B6 B3 B7 B11 36.1(7)
B4 B3 B7 B11 -101.4(7)
B2 B3 B7 B11 -0.7(8)
Ge1 B3 B7 B11 -70.0(7)
B8 B4 B7 B3 -137.9(6)
B5 B4 B7 B3 -100.0(6)
Ge1 B4 B7 B3 -31.3(5)
B3 B4 B7 B8 137.9(6)
B5 B4 B7 B8 37.9(5)
Ge1 B4 B7 B8 106.6(5)
B8 B4 B7 B6 -99.0(7)
B3 B4 B7 B6 38.9(6)
B5 B4 B7 B6 -61.1(8)
Ge1 B4 B7 B6 7.6(8)
B8 B4 B7 B11 -35.3(6)
B3 B4 B7 B11 102.6(6)
B5 B4 B7 B11 2.6(7)
Ge1 B4 B7 B11 71.3(7)
B11 B6 B7 B3 139.9(7)
B10 B6 B7 B3 102.7(6)
B2 B6 B7 B3 38.9(7)
B11 B6 B7 B8 36.1(5)
B3 B6 B7 B8 -103.7(6)
B10 B6 B7 B8 -1.1(7)
B2 B6 B7 B8 -64.8(8)
B11 B6 B7 B4 99.5(7)
B3 B6 B7 B4 -40.4(6)
B10 B6 B7 B4 62.3(8)
B2 B6 B7 B4 -1.4(10)
B3 B6 B7 B11 -139.9(7)
B10 B6 B7 B11 -37.2(6)
B2 B6 B7 B11 -101.0(8)
B7 B4 B8 B11 36.5(5)
B3 B4 B8 B11 0.4(7)
B5 B4 B8 B11 -100.9(6)
Ge1 B4 B8 B11 -68.6(6)
B3 B4 B8 B7 -36.1(5)
B5 B4 B8 B7 -137.4(6)
Ge1 B4 B8 B7 -105.1(5)
B7 B4 B8 B9 99.9(7)
B3 B4 B8 B9 63.8(7)
B5 B4 B8 B9 -37.5(6)
Ge1 B4 B8 B9 -5.2(8)
B7 B4 B8 B5 137.4(6)
B3 B4 B8 B5 101.3(6)
Ge1 B4 B8 B5 32.3(5)
B3 B7 B8 B11 -100.5(6)
B4 B7 B8 B11 -140.3(5)
B6 B7 B8 B11 -36.3(5)
B3 B7 B8 B4 39.8(5)
B6 B7 B8 B4 104.0(5)
B11 B7 B8 B4 140.3(5)
B3 B7 B8 B9 -63.4(7)
B4 B7 B8 B9 -103.2(5)
B6 B7 B8 B9 0.8(7)
B11 B7 B8 B9 37.1(5)
B3 B7 B8 B5 -0.3(8)
B4 B7 B8 B5 -40.1(5)
B6 B7 B8 B5 63.9(7)
B11 B7 B8 B5 100.2(6)
B9 B5 B8 B11 -34.3(7)
B1 B5 B8 B11 3.1(8)
B4 B5 B8 B11 104.0(7)
Ge1 B5 B8 B11 72.1(7)
B9 B5 B8 B4 -138.3(7)
B1 B5 B8 B4 -100.9(6)
Ge1 B5 B8 B4 -31.9(5)
B9 B5 B8 B7 -99.3(7)
B1 B5 B8 B7 -61.9(7)
B4 B5 B8 B7 39.0(5)
Ge1 B5 B8 B7 7.1(7)
B1 B5 B8 B9 37.4(6)
B4 B5 B8 B9 138.3(7)
Ge1 B5 B8 B9 106.4(7)
B10 B1 B9 B11 -37.2(7)
B2 B1 B9 B11 0.6(8)
B5 B1 B9 B11 102.3(7)
Ge1 B1 B9 B11 70.4(8)
B2 B1 B9 B10 37.8(6)
B5 B1 B9 B10 139.4(7)
Ge1 B1 B9 B10 107.6(7)
B10 B1 B9 B5 -139.4(7)
B2 B1 B9 B5 -101.7(6)
Ge1 B1 B9 B5 -31.9(6)
B10 B1 B9 B8 -99.9(8)
B2 B1 B9 B8 -62.1(9)
B5 B1 B9 B8 39.5(6)
Ge1 B1 B9 B8 7.7(10)
B8 B5 B9 B11 34.4(6)
B1 B5 B9 B11 -102.1(8)
B4 B5 B9 B11 -1.0(9)
Ge1 B5 B9 B11 -69.9(7)
B8 B5 B9 B10 99.8(7)
B1 B5 B9 B10 -36.7(6)
B4 B5 B9 B10 64.4(7)
Ge1 B5 B9 B10 -4.4(8)
B8 B5 B9 B1 136.5(7)
B4 B5 B9 B1 101.1(6)
Ge1 B5 B9 B1 32.2(6)
B1 B5 B9 B8 -136.5(7)
B4 B5 B9 B8 -35.4(6)
Ge1 B5 B9 B8 -104.2(6)
B4 B8 B9 B11 -102.3(7)
B7 B8 B9 B11 -37.9(6)
B5 B8 B9 B11 -141.4(7)
B11 B8 B9 B10 37.7(6)
B4 B8 B9 B10 -64.6(7)
B7 B8 B9 B10 -0.2(7)
B5 B8 B9 B10 -103.7(6)
B11 B8 B9 B1 100.7(9)
B4 B8 B9 B1 -1.6(10)
B7 B8 B9 B1 62.9(8)
B5 B8 B9 B1 -40.7(7)
B11 B8 B9 B5 141.4(7)
B4 B8 B9 B5 39.1(6)
B7 B8 B9 B5 103.5(6)
B2 B1 B10 B9 -137.6(6)
B5 B1 B10 B9 -35.9(6)
Ge1 B1 B10 B9 -104.9(7)
B9 B1 B10 B2 137.6(6)
B5 B1 B10 B2 101.7(6)
Ge1 B1 B10 B2 32.7(5)
B9 B1 B10 B6 99.1(7)
B2 B1 B10 B6 -38.6(6)
B5 B1 B10 B6 63.2(8)
Ge1 B1 B10 B6 -5.9(9)
B9 B1 B10 B11 36.1(7)
B2 B1 B10 B11 -101.5(8)
B5 B1 B10 B11 0.2(9)
Ge1 B1 B10 B11 -68.8(9)
B11 B9 B10 B1 139.3(7)
B5 B9 B10 B1 38.2(6)
B8 B9 B10 B1 102.6(6)
B11 B9 B10 B2 100.1(7)
B1 B9 B10 B2 -39.2(6)
B5 B9 B10 B2 -1.0(8)
B8 B9 B10 B2 63.4(7)
B11 B9 B10 B6 36.2(5)
B1 B9 B10 B6 -103.1(6)
B5 B9 B10 B6 -64.9(7)
B8 B9 B10 B6 -0.5(7)
B1 B9 B10 B11 -139.3(7)
B5 B9 B10 B11 -101.1(7)
B8 B9 B10 B11 -36.7(5)
B6 B2 B10 B1 -137.4(6)
B3 B2 B10 B1 -101.5(6)
Ge1 B2 B10 B1 -32.4(5)
B6 B2 B10 B9 -98.9(7)
B1 B2 B10 B9 38.5(6)
B3 B2 B10 B9 -62.9(8)
Ge1 B2 B10 B9 6.1(8)
B1 B2 B10 B6 137.4(6)
B3 B2 B10 B6 35.9(6)
Ge1 B2 B10 B6 105.0(6)
B6 B2 B10 B11 -36.0(7)
B1 B2 B10 B11 101.4(8)
B3 B2 B10 B11 0.0(9)
Ge1 B2 B10 B11 69.0(8)
B11 B6 B10 B1 -100.2(7)
B3 B6 B10 B1 0.2(9)
B7 B6 B10 B1 -63.1(8)
B2 B6 B10 B1 39.3(6)
B11 B6 B10 B9 -36.2(5)
B3 B6 B10 B9 64.2(7)
B7 B6 B10 B9 1.0(7)
B2 B6 B10 B9 103.4(6)
B11 B6 B10 B2 -139.5(6)
B3 B6 B10 B2 -39.1(6)
B7 B6 B10 B2 -102.4(6)
B3 B6 B10 B11 100.4(7)
B7 B6 B10 B11 37.1(6)
B2 B6 B10 B11 139.5(6)
B4 B8 B11 B9 101.7(6)
B7 B8 B11 B9 138.1(6)
B5 B8 B11 B9 34.4(6)
B4 B8 B11 B6 0.2(8)
B7 B8 B11 B6 36.5(6)
B9 B8 B11 B6 -101.5(7)
B5 B8 B11 B6 -67.1(8)
B4 B8 B11 B7 -36.4(5)
B9 B8 B11 B7 -138.1(6)
B5 B8 B11 B7 -103.7(6)
B4 B8 B11 B10 64.3(8)
B7 B8 B11 B10 100.6(7)
B9 B8 B11 B10 -37.4(7)
B5 B8 B11 B10 -3.0(9)
B10 B9 B11 B8 -138.4(6)
B1 B9 B11 B8 -102.1(7)
B5 B9 B11 B8 -35.0(6)
B10 B9 B11 B6 -37.0(6)
B1 B9 B11 B6 -0.6(8)
B5 B9 B11 B6 66.4(8)
B8 B9 B11 B6 101.5(6)
B10 B9 B11 B7 -100.7(7)
B1 B9 B11 B7 -64.3(8)
B5 B9 B11 B7 2.7(9)
B8 B9 B11 B7 37.7(6)
B1 B9 B11 B10 36.4(6)
B5 B9 B11 B10 103.4(7)
B8 B9 B11 B10 138.4(6)
B3 B6 B11 B8 -0.7(8)
B7 B6 B11 B8 -36.5(5)
B10 B6 B11 B8 102.5(6)
B2 B6 B11 B8 66.1(7)
B3 B6 B11 B9 -66.5(8)
B7 B6 B11 B9 -102.2(7)
B10 B6 B11 B9 36.7(6)
B2 B6 B11 B9 0.4(8)
B3 B6 B11 B7 35.7(5)
B10 B6 B11 B7 138.9(6)
B2 B6 B11 B7 102.6(6)
B3 B6 B11 B10 -103.2(7)
B7 B6 B11 B10 -138.9(6)
B2 B6 B11 B10 -36.3(6)
B3 B7 B11 B8 103.0(6)
B4 B7 B11 B8 35.4(5)
B6 B7 B11 B8 139.2(6)
B3 B7 B11 B9 64.2(9)
B8 B7 B11 B9 -38.7(6)
B4 B7 B11 B9 -3.3(8)
B6 B7 B11 B9 100.5(7)
B3 B7 B11 B6 -36.3(6)
B8 B7 B11 B6 -139.2(6)
B4 B7 B11 B6 -103.8(6)
B3 B7 B11 B10 0.7(9)
B8 B7 B11 B10 -102.2(7)
B4 B7 B11 B10 -66.9(9)
B6 B7 B11 B10 37.0(7)
B1 B10 B11 B8 1.7(10)
B9 B10 B11 B8 38.4(6)
B2 B10 B11 B8 -64.0(10)
B6 B10 B11 B8 -100.5(7)
B1 B10 B11 B9 -36.7(7)
B2 B10 B11 B9 -102.5(7)
B6 B10 B11 B9 -138.9(6)
B1 B10 B11 B6 102.2(7)
B9 B10 B11 B6 138.9(6)
B2 B10 B11 B6 36.4(6)
B1 B10 B11 B7 65.4(10)
B9 B10 B11 B7 102.1(7)
B2 B10 B11 B7 -0.4(10)
B6 B10 B11 B7 -36.8(6)
B23 Ge2 B20 B28 8.9(4)
B22 Ge2 B20 B28 60.0(4)
B21 Ge2 B20 B28 98.3(5)
B24 Ge2 B20 B28 -29.5(4)
Rh2 Ge2 B20 B28 -145.0(3)
B23 Ge2 B20 B30 -58.7(4)
B22 Ge2 B20 B30 -7.5(4)
B21 Ge2 B20 B30 30.8(4)
B24 Ge2 B20 B30 -97.0(5)
Rh2 Ge2 B20 B30 147.4(3)
B23 Ge2 B20 B21 -89.5(3)
B22 Ge2 B20 B21 -38.3(3)
B24 Ge2 B20 B21 -127.8(4)
Rh2 Ge2 B20 B21 116.6(3)
B23 Ge2 B20 B24 38.4(3)
B22 Ge2 B20 B24 89.5(3)
B21 Ge2 B20 B24 127.8(4)
Rh2 Ge2 B20 B24 -115.5(3)
B28 B20 B21 B30 37.2(4)
B24 B20 B21 B30 98.5(5)
Ge2 B20 B21 B30 147.2(4)
B28 B20 B21 B29 -0.1(6)
B30 B20 B21 B29 -37.3(4)
B24 B20 B21 B29 61.1(5)
Ge2 B20 B21 B29 109.8(4)
B28 B20 B21 B22 -61.0(5)
B30 B20 B21 B22 -98.3(5)
B24 B20 B21 B22 0.2(5)
Ge2 B20 B21 B22 48.9(3)
B28 B20 B21 Ge2 -109.9(4)
B30 B20 B21 Ge2 -147.2(4)
B24 B20 B21 Ge2 -48.7(3)
B23 Ge2 B21 B30 58.4(4)
B22 Ge2 B21 B30 96.5(5)
B20 Ge2 B21 B30 -30.8(4)
B24 Ge2 B21 B30 7.3(4)
Rh2 Ge2 B21 B30 -143.8(3)
B23 Ge2 B21 B29 -8.9(4)
B22 Ge2 B21 B29 29.2(4)
B20 Ge2 B21 B29 -98.1(5)
B24 Ge2 B21 B29 -60.0(4)
Rh2 Ge2 B21 B29 149.0(3)
B23 Ge2 B21 B20 89.2(3)
B22 Ge2 B21 B20 127.3(4)
B24 Ge2 B21 B20 38.1(3)
Rh2 Ge2 B21 B20 -112.9(3)
B23 Ge2 B21 B22 -38.1(3)
B20 Ge2 B21 B22 -127.3(4)
B24 Ge2 B21 B22 -89.2(3)
Rh2 Ge2 B21 B22 119.8(3)
B30 B21 B22 B29 37.6(4)
B20 B21 B22 B29 99.3(5)
Ge2 B21 B22 B29 148.4(4)
B30 B21 B22 B25 -0.1(5)
B29 B21 B22 B25 -37.7(4)
B20 B21 B22 B25 61.5(5)
Ge2 B21 B22 B25 110.7(4)
B30 B21 B22 B23 -62.2(5)
B29 B21 B22 B23 -99.8(5)
B20 B21 B22 B23 -0.5(5)
Ge2 B21 B22 B23 48.6(3)
B30 B21 B22 Ge2 -110.8(4)
B29 B21 B22 Ge2 -148.4(4)
B20 B21 B22 Ge2 -49.1(3)
B23 Ge2 B22 B29 97.9(5)
B21 Ge2 B22 B29 -29.7(4)
B20 Ge2 B22 B29 8.2(4)
B24 Ge2 B22 B29 59.6(4)
Rh2 Ge2 B22 B29 -144.7(3)
B23 Ge2 B22 B25 29.9(4)
B21 Ge2 B22 B25 -97.7(5)
B20 Ge2 B22 B25 -59.8(4)
B24 Ge2 B22 B25 -8.4(4)
Rh2 Ge2 B22 B25 147.3(3)
B21 Ge2 B22 B23 -127.6(4)
B20 Ge2 B22 B23 -89.7(3)
B24 Ge2 B22 B23 -38.3(3)
Rh2 Ge2 B22 B23 117.4(3)
B23 Ge2 B22 B21 127.6(4)
B20 Ge2 B22 B21 37.9(3)
B24 Ge2 B22 B21 89.3(3)
Rh2 Ge2 B22 B21 -115.0(3)
B29 B22 B23 B26 0.3(6)
B25 B22 B23 B26 -37.5(4)
B21 B22 B23 B26 62.1(5)
Ge2 B22 B23 B26 110.8(4)
B29 B22 B23 B25 37.8(4)
B21 B22 B23 B25 99.6(5)
Ge2 B22 B23 B25 148.4(4)
B29 B22 B23 B24 -61.1(5)
B25 B22 B23 B24 -98.9(5)
B21 B22 B23 B24 0.7(5)
Ge2 B22 B23 B24 49.4(3)
B29 B22 B23 Ge2 -110.6(4)
B25 B22 B23 Ge2 -148.4(4)
B21 B22 B23 Ge2 -48.8(3)
B22 Ge2 B23 B26 -97.2(5)
B21 Ge2 B23 B26 -59.1(4)
B20 Ge2 B23 B26 -8.5(4)
B24 Ge2 B23 B26 30.0(4)
Rh2 Ge2 B23 B26 143.7(3)
B22 Ge2 B23 B25 -29.6(4)
B21 Ge2 B23 B25 8.5(4)
B20 Ge2 B23 B25 59.1(4)
B24 Ge2 B23 B25 97.6(5)
Rh2 Ge2 B23 B25 -148.7(3)
B21 Ge2 B23 B22 38.1(3)
B20 Ge2 B23 B22 88.7(3)
B24 Ge2 B23 B22 127.3(4)
Rh2 Ge2 B23 B22 -119.1(3)
B22 Ge2 B23 B24 -127.3(4)
B21 Ge2 B23 B24 -89.1(3)
B20 Ge2 B23 B24 -38.5(3)
Rh2 Ge2 B23 B24 113.7(3)
B25 B23 B24 B26 37.1(4)
B22 B23 B24 B26 98.6(5)
Ge2 B23 B24 B26 147.9(4)
B26 B23 B24 B28 -38.1(4)
B25 B23 B24 B28 -0.9(6)
B22 B23 B24 B28 60.6(5)
Ge2 B23 B24 B28 109.9(4)
B26 B23 B24 B20 -99.2(5)
B25 B23 B24 B20 -62.0(5)
B22 B23 B24 B20 -0.5(5)
Ge2 B23 B24 B20 48.8(3)
B26 B23 B24 Ge2 -147.9(4)
B25 B23 B24 Ge2 -110.8(4)
B22 B23 B24 Ge2 -49.3(3)
B28 B20 B24 B26 38.5(4)
B30 B20 B24 B26 0.8(6)
B21 B20 B24 B26 -60.9(5)
Ge2 B20 B24 B26 -109.7(4)
B30 B20 B24 B28 -37.7(4)
B21 B20 B24 B28 -99.4(5)
Ge2 B20 B24 B28 -148.2(4)
B28 B20 B24 B23 99.6(4)
B30 B20 B24 B23 61.9(5)
B21 B20 B24 B23 0.2(5)
Ge2 B20 B24 B23 -48.6(3)
B28 B20 B24 Ge2 148.2(4)
B30 B20 B24 Ge2 110.5(4)
B21 B20 B24 Ge2 48.8(3)
B23 Ge2 B24 B26 -29.7(4)
B22 Ge2 B24 B26 8.6(4)
B21 Ge2 B24 B26 59.8(4)
B20 Ge2 B24 B26 97.4(5)
Rh2 Ge2 B24 B26 -148.6(3)
B23 Ge2 B24 B28 -97.6(5)
B22 Ge2 B24 B28 -59.3(4)
B21 Ge2 B24 B28 -8.1(4)
B20 Ge2 B24 B28 29.5(4)
Rh2 Ge2 B24 B28 143.5(3)
B22 Ge2 B24 B23 38.3(3)
B21 Ge2 B24 B23 89.5(3)
B20 Ge2 B24 B23 127.1(4)
Rh2 Ge2 B24 B23 -118.9(3)
B23 Ge2 B24 B20 -127.1(4)
B22 Ge2 B24 B20 -88.8(3)
B21 Ge2 B24 B20 -37.6(3)
Rh2 Ge2 B24 B20 114.0(3)
B29 B22 B25 B27 -36.4(4)
B23 B22 B25 B27 101.4(5)
B21 B22 B25 B27 0.5(6)
Ge2 B22 B25 B27 69.9(5)
B29 B22 B25 B26 -100.0(5)
B23 B22 B25 B26 37.8(4)
B21 B22 B25 B26 -63.2(5)
Ge2 B22 B25 B26 6.2(6)
B23 B22 B25 B29 137.8(5)
B21 B22 B25 B29 36.8(4)
Ge2 B22 B25 B29 106.2(4)
B29 B22 B25 B23 -137.8(5)
B21 B22 B25 B23 -101.0(4)
Ge2 B22 B25 B23 -31.6(4)
B26 B23 B25 B27 35.9(4)
B22 B23 B25 B27 -101.9(5)
B24 B23 B25 B27 -0.4(6)
Ge2 B23 B25 B27 -70.2(6)
B26 B23 B25 B22 137.8(5)
B24 B23 B25 B22 101.5(5)
Ge2 B23 B25 B22 31.7(4)
B22 B23 B25 B26 -137.8(5)
B24 B23 B25 B26 -36.3(4)
Ge2 B23 B25 B26 -106.1(4)
B26 B23 B25 B29 100.0(5)
B22 B23 B25 B29 -37.8(4)
B24 B23 B25 B29 63.7(6)
Ge2 B23 B25 B29 -6.1(6)
B25 B23 B26 B24 -138.3(5)
B22 B23 B26 B24 -101.6(4)
Ge2 B23 B26 B24 -32.2(4)
B25 B23 B26 B27 -36.0(4)
B22 B23 B26 B27 0.6(6)
B24 B23 B26 B27 102.2(5)
Ge2 B23 B26 B27 70.0(5)
B22 B23 B26 B25 36.7(4)
B24 B23 B26 B25 138.3(5)
Ge2 B23 B26 B25 106.1(4)
B25 B23 B26 B28 -100.0(5)
B22 B23 B26 B28 -63.3(5)
B24 B23 B26 B28 38.3(4)
Ge2 B23 B26 B28 6.1(6)
B28 B24 B26 B23 137.6(5)
B20 B24 B26 B23 100.4(5)
Ge2 B24 B26 B23 31.6(4)
B28 B24 B26 B27 35.1(4)
B23 B24 B26 B27 -102.5(5)
B20 B24 B26 B27 -2.1(6)
Ge2 B24 B26 B27 -70.8(5)
B28 B24 B26 B25 99.2(5)
B23 B24 B26 B25 -38.4(4)
B20 B24 B26 B25 62.0(6)
Ge2 B24 B26 B25 -6.8(6)
B23 B24 B26 B28 -137.6(5)
B20 B24 B26 B28 -37.2(4)
Ge2 B24 B26 B28 -105.9(4)
B27 B25 B26 B23 -140.0(5)
B22 B25 B26 B23 -39.3(4)
B29 B25 B26 B23 -102.3(5)
B27 B25 B26 B24 -100.3(5)
B22 B25 B26 B24 0.4(6)
B29 B25 B26 B24 -62.6(6)
B23 B25 B26 B24 39.7(4)
B22 B25 B26 B27 100.6(5)
B29 B25 B26 B27 37.7(4)
B23 B25 B26 B27 140.0(5)
B27 B25 B26 B28 -36.6(4)
B22 B25 B26 B28 64.0(6)
B29 B25 B26 B28 1.0(6)
B23 B25 B26 B28 103.3(5)
B22 B25 B27 B30 -0.6(6)
B26 B25 B27 B30 101.5(5)
B29 B25 B27 B30 -36.5(4)
B23 B25 B27 B30 65.9(6)
B22 B25 B27 B26 -102.1(5)
B29 B25 B27 B26 -138.0(5)
B23 B25 B27 B26 -35.6(4)
B22 B25 B27 B28 -64.9(6)
B26 B25 B27 B28 37.2(4)
B29 B25 B27 B28 -100.8(5)
B23 B25 B27 B28 1.6(6)
B22 B25 B27 B29 35.9(4)
B26 B25 B27 B29 138.0(5)
B23 B25 B27 B29 102.4(5)
B23 B26 B27 B30 -65.0(6)
B24 B26 B27 B30 2.7(6)
B25 B26 B27 B30 -101.4(5)
B28 B26 B27 B30 37.7(4)
B23 B26 B27 B25 36.3(4)
B24 B26 B27 B25 104.0(5)
B28 B26 B27 B25 139.0(5)
B23 B26 B27 B28 -102.7(5)
B24 B26 B27 B28 -35.0(4)
B25 B26 B27 B28 -139.0(5)
B23 B26 B27 B29 -1.3(6)
B24 B26 B27 B29 66.4(6)
B25 B26 B27 B29 -37.6(4)
B28 B26 B27 B29 101.4(5)
B26 B24 B28 B20 -137.0(5)
B23 B24 B28 B20 -100.1(5)
Ge2 B24 B28 B20 -31.5(4)
B26 B24 B28 B27 -34.9(4)
B23 B24 B28 B27 1.9(6)
B20 B24 B28 B27 102.0(5)
Ge2 B24 B28 B27 70.6(5)
B26 B24 B28 B30 -98.4(5)
B23 B24 B28 B30 -61.6(5)
B20 B24 B28 B30 38.5(4)
Ge2 B24 B28 B30 7.0(5)
B23 B24 B28 B26 36.8(4)
B20 B24 B28 B26 137.0(5)
Ge2 B24 B28 B26 105.5(4)
B30 B20 B28 B24 137.6(4)
B21 B20 B28 B24 101.2(5)
Ge2 B20 B28 B24 31.6(4)
B30 B20 B28 B27 35.4(4)
B21 B20 B28 B27 -1.0(6)
B24 B20 B28 B27 -102.2(5)
Ge2 B20 B28 B27 -70.6(5)
B21 B20 B28 B30 -36.4(4)
B24 B20 B28 B30 -137.6(4)
Ge2 B20 B28 B30 -106.0(4)
B30 B20 B28 B26 98.9(5)
B21 B20 B28 B26 62.5(6)
B24 B20 B28 B26 -38.7(4)
Ge2 B20 B28 B26 -7.1(6)
B30 B27 B28 B24 -103.5(5)
B25 B27 B28 B24 -2.2(6)
B26 B27 B28 B24 34.9(4)
B29 B27 B28 B24 -66.2(6)
B30 B27 B28 B20 -35.6(4)
B25 B27 B28 B20 65.6(6)
B26 B27 B28 B20 102.7(5)
B29 B27 B28 B20 1.7(6)
B25 B27 B28 B30 101.2(5)
B26 B27 B28 B30 138.3(5)
B29 B27 B28 B30 37.3(4)
B30 B27 B28 B26 -138.3(5)
B25 B27 B28 B26 -37.1(5)
B29 B27 B28 B26 -101.0(5)
B23 B26 B28 B24 -40.0(4)
B27 B26 B28 B24 -141.0(5)
B25 B26 B28 B24 -104.4(5)
B23 B26 B28 B20 0.7(6)
B24 B26 B28 B20 40.7(4)
B27 B26 B28 B20 -100.3(5)
B25 B26 B28 B20 -63.7(6)
B23 B26 B28 B27 101.0(5)
B24 B26 B28 B27 141.0(5)
B25 B26 B28 B27 36.6(4)
B23 B26 B28 B30 64.2(6)
B24 B26 B28 B30 104.2(5)
B27 B26 B28 B30 -36.9(4)
B25 B26 B28 B30 -0.2(6)
B25 B22 B29 B21 137.9(5)
B23 B22 B29 B21 100.8(4)
Ge2 B22 B29 B21 31.6(4)
B25 B22 B29 B30 99.4(5)
B23 B22 B29 B30 62.3(6)
B21 B22 B29 B30 -38.5(4)
Ge2 B22 B29 B30 -6.9(6)
B23 B22 B29 B25 -37.1(4)
B21 B22 B29 B25 -137.9(5)
Ge2 B22 B29 B25 -106.2(5)
B25 B22 B29 B27 36.0(4)
B23 B22 B29 B27 -1.1(6)
B21 B22 B29 B27 -101.9(5)
Ge2 B22 B29 B27 -70.2(5)
B30 B21 B29 B22 -137.5(5)
B20 B21 B29 B22 -100.8(5)
Ge2 B21 B29 B22 -31.3(4)
B20 B21 B29 B30 36.7(4)
B22 B21 B29 B30 137.5(5)
Ge2 B21 B29 B30 106.2(4)
B30 B21 B29 B25 -99.0(5)
B20 B21 B29 B25 -62.4(6)
B22 B21 B29 B25 38.5(4)
Ge2 B21 B29 B25 7.1(6)
B30 B21 B29 B27 -35.5(4)
B20 B21 B29 B27 1.2(6)
B22 B21 B29 B27 102.0(5)
Ge2 B21 B29 B27 70.7(5)
B27 B25 B29 B22 139.7(5)
B26 B25 B29 B22 102.2(5)
B23 B25 B29 B22 39.3(4)
B27 B25 B29 B21 99.7(5)
B22 B25 B29 B21 -40.0(5)
B26 B25 B29 B21 62.2(6)
B23 B25 B29 B21 -0.7(7)
B27 B25 B29 B30 36.0(4)
B22 B25 B29 B30 -103.7(5)
B26 B25 B29 B30 -1.4(6)
B23 B25 B29 B30 -64.4(6)
B22 B25 B29 B27 -139.7(5)
B26 B25 B29 B27 -37.5(4)
B23 B25 B29 B27 -100.4(5)
B30 B27 B29 B22 103.2(5)
B25 B27 B29 B22 -36.3(4)
B26 B27 B29 B22 1.5(6)
B28 B27 B29 B22 65.7(6)
B30 B27 B29 B21 35.7(4)
B25 B27 B29 B21 -103.8(5)
B26 B27 B29 B21 -66.0(6)
B28 B27 B29 B21 -1.8(6)
B25 B27 B29 B30 -139.4(5)
B26 B27 B29 B30 -101.7(5)
B28 B27 B29 B30 -37.4(4)
B30 B27 B29 B25 139.4(5)
B26 B27 B29 B25 37.7(4)
B28 B27 B29 B25 102.0(5)
B25 B27 B30 B21 0.6(6)
B26 B27 B30 B21 64.7(6)
B28 B27 B30 B21 102.5(5)
B29 B27 B30 B21 -36.0(4)
B25 B27 B30 B20 -66.3(6)
B26 B27 B30 B20 -2.1(6)
B28 B27 B30 B20 35.6(4)
B29 B27 B30 B20 -102.8(5)
B25 B27 B30 B29 36.6(4)
B26 B27 B30 B29 100.7(5)
B28 B27 B30 B29 138.5(5)
B25 B27 B30 B28 -101.9(5)
B26 B27 B30 B28 -37.7(4)
B29 B27 B30 B28 -138.5(5)
B29 B21 B30 B27 36.2(4)
B20 B21 B30 B27 -101.9(5)
B22 B21 B30 B27 -0.3(6)
Ge2 B21 B30 B27 -69.0(5)
B29 B21 B30 B20 138.1(5)
B22 B21 B30 B20 101.6(4)
Ge2 B21 B30 B20 32.9(4)
B20 B21 B30 B29 -138.1(5)
B22 B21 B30 B29 -36.5(4)
Ge2 B21 B30 B29 -105.2(4)
B29 B21 B30 B28 100.5(5)
B20 B21 B30 B28 -37.6(4)
B22 B21 B30 B28 64.0(5)
Ge2 B21 B30 B28 -4.7(6)
B28 B20 B30 B27 -35.8(4)
B21 B20 B30 B27 102.6(5)
B24 B20 B30 B27 0.8(6)
Ge2 B20 B30 B27 69.8(5)
B28 B20 B30 B21 -138.4(5)
B24 B20 B30 B21 -101.9(5)
Ge2 B20 B30 B21 -32.8(4)
B28 B20 B30 B29 -100.4(5)
B21 B20 B30 B29 38.0(4)
B24 B20 B30 B29 -63.8(6)
Ge2 B20 B30 B29 5.2(6)
B21 B20 B30 B28 138.4(5)
B24 B20 B30 B28 36.6(4)
Ge2 B20 B30 B28 105.6(4)
B22 B29 B30 B27 -100.0(5)
B21 B29 B30 B27 -140.2(5)
B25 B29 B30 B27 -36.1(4)
B22 B29 B30 B21 40.2(5)
B25 B29 B30 B21 104.1(5)
B27 B29 B30 B21 140.2(5)
B22 B29 B30 B20 1.0(7)
B21 B29 B30 B20 -39.2(4)
B25 B29 B30 B20 64.9(6)
B27 B29 B30 B20 101.0(5)
B22 B29 B30 B28 -62.7(6)
B21 B29 B30 B28 -102.9(5)
B25 B29 B30 B28 1.3(6)
B27 B29 B30 B28 37.4(4)
B24 B28 B30 B27 100.1(5)
B20 B28 B30 B27 140.4(5)
B26 B28 B30 B27 36.9(4)
B24 B28 B30 B21 -1.4(6)
B20 B28 B30 B21 38.8(4)
B27 B28 B30 B21 -101.5(5)
B26 B28 B30 B21 -64.6(5)
B24 B28 B30 B20 -40.3(4)
B27 B28 B30 B20 -140.4(5)
B26 B28 B30 B20 -103.5(5)
B24 B28 B30 B29 62.5(6)
B20 B28 B30 B29 102.8(5)
B27 B28 B30 B29 -37.5(4)
B26 B28 B30 B29 -0.6(6)
